data_4326902
loop_
_publ_author_name
'Miriam M. Gillett-Kunnath'
'Joseph I. Paik'
'Sara M. Jensen'
'Jacob D. Taylor'
'Slavi C. Sevov'

_publ_contact_author_address
;
University of Notre Dame
Department of Chemistry and Biochemistry
251 Nieuwland Science Hall
Notre Dame, Indiana 46556
;
_publ_contact_author_email ssevov@nd.edu
_publ_contact_author_name 'Sevov, S. C.'
_publ_section_title
;
 Metal-Centered Deltahedral Zintl Ions: Synthesis of [Ni@Sn9]4- by direct
 Extraction from Intermetallic Precursors and of the Vertex-Fused Dimer
 [{Ni@Sn8(\m-Ge)1/2}2]4-
;
_journal_name_full 'Inorganic Chemistry'
_journal_page_first 11695
_journal_page_last 11701
_journal_paper_doi 10.1021/ic2016963
_journal_volume 50
_journal_year 2011
_chemical_formula_moiety '(Ni Sn9), 2(C12 H24 K  O6), (K N2 C2 H4),(K), (N2 C2 H4)'
_chemical_formula_sum 'C54 H120 K8 N6 Ni0.64 O24 Sn18'
_chemical_formula_weight 3724.06
_chemical_name_systematic
; 
 (K-18-crown-6)2(Ken)(K)(Ni@Sn9)en 
;
_space_group_IT_number 14
_symmetry_cell_setting monoclinic
_symmetry_space_group_name_Hall '-P 2yn'
_symmetry_space_group_name_H-M 'P 1 21/n 1'
_atom_sites_solution_hydrogens geom
_atom_sites_solution_primary direct
_atom_sites_solution_secondary difmap
_audit_creation_method SHELXL-97
_cell_angle_alpha 90.00
_cell_angle_beta 102.530(2)
_cell_angle_gamma 90.00
_cell_formula_units_Z 2
_cell_length_a 10.4153(5)
_cell_length_b 25.6788(11)
_cell_length_c 20.6630(9)
_cell_measurement_reflns_used 9880
_cell_measurement_temperature 150(2)
_cell_measurement_theta_max 25.00
_cell_measurement_theta_min 4.374
_cell_volume 5394.7(4)
_computing_cell_refinement 'Bruker SAINT v7.60A'
_computing_data_collection 'Bruker APEX-II v2008-6'
_computing_data_reduction 'Bruker SAINT v7.60A'
_computing_molecular_graphics SHELXL-XP
_computing_publication_material SHELXTL
_computing_structure_refinement 'SHELXL-97 (Sheldrick, 1997)'
_computing_structure_solution 'SHELXS-97 (Sheldrick, 1990)'
_diffrn_ambient_temperature 150(2)
_diffrn_detector_area_resol_mean 83.33
_diffrn_measured_fraction_theta_full 1.000
_diffrn_measured_fraction_theta_max 1.000
_diffrn_measurement_device_type 'Bruker APEX-II'
_diffrn_measurement_method 'combination of \w/2\q-scans and \f-scans'
_diffrn_radiation_monochromator graphite
_diffrn_radiation_source 'fine-focus sealed tube'
_diffrn_radiation_type MoK\a
_diffrn_radiation_wavelength 0.71073
_diffrn_reflns_av_R_equivalents 0.2926
_diffrn_reflns_av_sigmaI/netI 0.6284
_diffrn_reflns_limit_h_max 12
_diffrn_reflns_limit_h_min -12
_diffrn_reflns_limit_k_max 26
_diffrn_reflns_limit_k_min -30
_diffrn_reflns_limit_l_max 24
_diffrn_reflns_limit_l_min -24
_diffrn_reflns_number 66082
_diffrn_reflns_theta_full 25.00
_diffrn_reflns_theta_max 25.00
_diffrn_reflns_theta_min 1.28
_exptl_absorpt_coefficient_mu 4.555
_exptl_absorpt_correction_T_max 0.8388
_exptl_absorpt_correction_T_min 0.7717
_exptl_absorpt_correction_type empirical
_exptl_absorpt_process_details 'Sheldrick, 2008'
_exptl_crystal_colour red
_exptl_crystal_density_diffrn 2.293
_exptl_crystal_description block
_exptl_crystal_F_000 3496
_exptl_crystal_size_max 0.06
_exptl_crystal_size_mid 0.05
_exptl_crystal_size_min 0.04
_refine_diff_density_max 1.262
_refine_diff_density_min -0.890
_refine_diff_density_rms 0.193
_refine_ls_extinction_method none
_refine_ls_goodness_of_fit_ref 0.917
_refine_ls_hydrogen_treatment constr
_refine_ls_matrix_type full
_refine_ls_number_parameters 515
_refine_ls_number_reflns 9503
_refine_ls_number_restraints 6
_refine_ls_restrained_S_all 0.917
_refine_ls_R_factor_all 0.2378
_refine_ls_R_factor_gt 0.0253
_refine_ls_shift/su_max 0.006
_refine_ls_shift/su_mean 0.001
_refine_ls_structure_factor_coef Fsqd
_refine_ls_weighting_details 'calc w=1/[\s^2^(Fo^2^)+(0.0000P)^2^+8.3873P] where P=(Fo^2^+2Fc^2^)/3'
_refine_ls_weighting_scheme calc
_refine_ls_wR_factor_gt 0.0447
_refine_ls_wR_factor_ref 0.0701
_reflns_number_gt 4967
_reflns_number_total 9503
_reflns_threshold_expression >2sigma(I)
_cod_data_source_file ic2016963_si_001_4.cif
_cod_data_source_block compd2
_cod_database_code 4326902

loop_
_symmetry_equiv_pos_as_xyz
'x, y, z'
'-x+1/2, y+1/2, -z+1/2'
'-x, -y, -z'
'x-1/2, -y-1/2, z-1/2'

loop_
_atom_site_label
_atom_site_type_symbol
_atom_site_fract_x
_atom_site_fract_y
_atom_site_fract_z
_atom_site_U_iso_or_equiv
_atom_site_adp_type
_atom_site_occupancy
_atom_site_symmetry_multiplicity
_atom_site_calc_flag
_atom_site_refinement_flags
_atom_site_disorder_assembly
_atom_site_disorder_group
Ni1 Ni 0.4229(3) 0.22920(8) 0.56230(16) 0.0130(12) Uani 0.320(3) 1 d P . .
Sn1 Sn 0.40660(6) 0.138167(15) 0.61707(3) 0.02422(17) Uani 1 1 d . . .
Sn2 Sn 0.61240(6) 0.218859(16) 0.65799(3) 0.02336(16) Uani 1 1 d . . .
Sn3 Sn 0.30273(6) 0.240919(16) 0.65321(3) 0.02166(16) Uani 1 1 d . . .
Sn4 Sn 0.36816(7) 0.21719(2) 0.43454(3) 0.02968(17) Uani 1 1 d . . .
Sn5 Sn 0.57941(6) 0.281758(17) 0.51331(3) 0.02794(17) Uani 1 1 d . . .
Sn6 Sn 0.27268(6) 0.301553(16) 0.51433(3) 0.02773(17) Uani 1 1 d . . .
Sn7 Sn 0.19046(6) 0.190111(16) 0.52239(3) 0.02370(16) Uani 1 1 d . . .
Sn8 Sn 0.58842(7) 0.165564(16) 0.52797(3) 0.02627(17) Uani 1 1 d . . .
Sn9 Sn 0.49057(6) 0.322373(15) 0.63004(3) 0.02451(16) Uani 1 1 d . . .
K1 K 0.9232(3) 0.23512(11) 0.59504(14) 0.0710(9) Uani 1 1 d . . .
K2 K 0.5434(2) 0.26640(6) 0.82651(11) 0.0440(6) Uani 1 1 d . . .
N1 N 0.4852(9) 0.1615(3) 0.8165(4) 0.045(2) Uani 1 1 d . . .
H1A H 0.4719 0.1518 0.7726 0.054 Uiso 1 1 calc R A 1
H1B H 0.5565 0.1432 0.8395 0.054 Uiso 1 1 calc R A 1
N2 N 0.3960(9) 0.2121(2) 0.9222(4) 0.055(3) Uani 1 1 d . . .
H2A H 0.4513 0.2086 0.9632 0.067 Uiso 1 1 calc R B .
H2C H 0.3254 0.2322 0.9269 0.067 Uiso 1 1 calc R . .
C1 C 0.372(2) 0.1473(8) 0.8411(13) 0.051(7) Uani 0.50 1 d P B 1
H1C H 0.2946 0.1592 0.8073 0.061 Uiso 0.50 1 calc PR B 1
H1D H 0.3686 0.1088 0.8406 0.061 Uiso 0.50 1 calc PR B 1
C1' C 0.434(2) 0.1313(6) 0.8691(12) 0.031(6) Uani 0.50 1 d PU B 2
H1'A H 0.3870 0.0998 0.8488 0.037 Uiso 0.50 1 calc PR B 2
H1'B H 0.5090 0.1199 0.9043 0.037 Uiso 0.50 1 calc PR B 2
C2 C 0.3502(14) 0.1611(4) 0.8967(7) 0.085(5) Uani 1 1 d . B .
H2B H 0.3908 0.1349 0.9299 0.101 Uiso 1 1 calc R C 1
H2D H 0.2540 0.1597 0.8935 0.101 Uiso 1 1 calc R C 1
K3 K 0.7213(2) 0.06896(5) 0.67313(10) 0.0252(5) Uani 1 1 d . . .
O1 O 0.6089(6) -0.01641(16) 0.5957(3) 0.0331(17) Uani 1 1 d . . .
O2 O 0.8444(7) 0.02081(18) 0.5708(3) 0.0342(17) Uani 1 1 d . . .
O3 O 0.9707(7) 0.1046(2) 0.6553(4) 0.0432(19) Uani 1 1 d . . .
O4 O 0.9240(6) 0.11202(15) 0.7833(3) 0.0341(18) Uani 1 1 d . . .
O5 O 0.6960(7) 0.07025(17) 0.8109(3) 0.0329(17) Uani 1 1 d . . .
O6 O 0.5780(7) -0.01124(17) 0.7286(3) 0.0336(17) Uani 1 1 d . . .
C3 C 0.6629(10) -0.0365(3) 0.5433(5) 0.038(3) Uani 1 1 d . . .
H3A H 0.5916 -0.0488 0.5067 0.046 Uiso 1 1 calc R . .
H3B H 0.7215 -0.0663 0.5594 0.046 Uiso 1 1 calc R . .
C4 C 0.7386(11) 0.0059(3) 0.5194(5) 0.043(3) Uani 1 1 d . . .
H4A H 0.7722 -0.0064 0.4808 0.052 Uiso 1 1 calc R . .
H4B H 0.6804 0.0362 0.5053 0.052 Uiso 1 1 calc R . .
C5 C 0.9302(11) 0.0594(3) 0.5528(5) 0.046(3) Uani 1 1 d . . .
H5A H 0.8783 0.0902 0.5337 0.055 Uiso 1 1 calc R . .
H5B H 0.9743 0.0450 0.5188 0.055 Uiso 1 1 calc R . .
C6 C 1.0306(10) 0.0751(3) 0.6124(5) 0.045(3) Uani 1 1 d . . .
H6A H 1.0721 0.0437 0.6358 0.054 Uiso 1 1 calc R . .
H6B H 1.1000 0.0960 0.5988 0.054 Uiso 1 1 calc R . .
C7 C 1.0642(10) 0.1255(3) 0.7106(5) 0.047(3) Uani 1 1 d . . .
H7A H 1.1219 0.1510 0.6948 0.056 Uiso 1 1 calc R . .
H7B H 1.1201 0.0972 0.7341 0.056 Uiso 1 1 calc R . .
C8 C 0.9941(10) 0.1509(3) 0.7557(5) 0.048(3) Uani 1 1 d . . .
H8A H 1.0571 0.1689 0.7914 0.057 Uiso 1 1 calc R . .
H8B H 0.9320 0.1770 0.7314 0.057 Uiso 1 1 calc R . .
C9 C 0.8633(10) 0.1333(3) 0.8332(5) 0.039(3) Uani 1 1 d . . .
H9A H 0.7969 0.1597 0.8135 0.047 Uiso 1 1 calc R . .
H9B H 0.9301 0.1502 0.8683 0.047 Uiso 1 1 calc R . .
C10 C 0.7997(10) 0.0899(3) 0.8613(5) 0.038(3) Uani 1 1 d . . .
H10A H 0.8647 0.0621 0.8772 0.046 Uiso 1 1 calc R . .
H10B H 0.7645 0.1024 0.8993 0.046 Uiso 1 1 calc R . .
C11 C 0.6318(11) 0.0281(3) 0.8353(5) 0.044(3) Uani 1 1 d . . .
H11A H 0.5961 0.0397 0.8736 0.053 Uiso 1 1 calc R . .
H11B H 0.6950 -0.0005 0.8501 0.053 Uiso 1 1 calc R . .
C12 C 0.5241(11) 0.0098(3) 0.7815(5) 0.051(3) Uani 1 1 d . . .
H12A H 0.4724 -0.0172 0.7985 0.062 Uiso 1 1 calc R . .
H12B H 0.4646 0.0392 0.7646 0.062 Uiso 1 1 calc R . .
C13 C 0.4833(10) -0.0319(3) 0.6779(5) 0.043(3) Uani 1 1 d . . .
H13A H 0.4224 -0.0039 0.6574 0.051 Uiso 1 1 calc R . .
H13B H 0.4318 -0.0584 0.6960 0.051 Uiso 1 1 calc R . .
C14 C 0.5450(10) -0.0562(2) 0.6265(5) 0.040(3) Uani 1 1 d . . .
H14A H 0.6102 -0.0826 0.6473 0.048 Uiso 1 1 calc R . .
H14B H 0.4769 -0.0737 0.5926 0.048 Uiso 1 1 calc R . .
K4 K 0.23034(19) 0.38043(5) 0.69938(9) 0.0232(5) Uani 1 1 d . . .
O7 O 0.1150(6) 0.33441(16) 0.7964(3) 0.0286(16) Uani 1 1 d . B .
O8 O 0.3855(6) 0.36375(16) 0.8344(3) 0.0265(15) Uani 1 1 d . . .
O9 O 0.4303(6) 0.45291(17) 0.7619(3) 0.0275(16) Uani 1 1 d . B .
O10 O 0.2883(6) 0.47032(16) 0.6322(3) 0.0291(16) Uani 1 1 d . B .
O11 O 0.0382(6) 0.42845(17) 0.5941(3) 0.0327(17) Uani 1 1 d . B .
O12 O -0.0399(6) 0.34420(18) 0.6650(3) 0.0313(16) Uani 1 1 d . . .
C15 C 0.2079(9) 0.3087(3) 0.8478(4) 0.034(3) Uani 1 1 d . . .
H15A H 0.2507 0.2798 0.8287 0.041 Uiso 1 1 calc R B .
H15B H 0.1623 0.2940 0.8809 0.041 Uiso 1 1 calc R . .
C16 C 0.3085(10) 0.3470(3) 0.8800(4) 0.033(3) Uani 1 1 d . . .
H16A H 0.2647 0.3774 0.8952 0.039 Uiso 1 1 calc R . .
H16B H 0.3664 0.3309 0.9192 0.039 Uiso 1 1 calc R . .
C17 C 0.4752(10) 0.4037(3) 0.8607(4) 0.036(3) Uani 1 1 d . . .
H17A H 0.5473 0.3892 0.8952 0.044 Uiso 1 1 calc R B .
H17B H 0.4297 0.4308 0.8814 0.044 Uiso 1 1 calc R . .
C18 C 0.5307(10) 0.4273(3) 0.8059(5) 0.040(3) Uani 1 1 d . B .
H18A H 0.6014 0.4523 0.8247 0.047 Uiso 1 1 calc R . .
H18B H 0.5686 0.3997 0.7823 0.047 Uiso 1 1 calc R . .
C19 C 0.4772(10) 0.4838(3) 0.7144(4) 0.036(3) Uani 1 1 d . . .
H19A H 0.5254 0.4614 0.6886 0.044 Uiso 1 1 calc R B .
H19B H 0.5388 0.5105 0.7375 0.044 Uiso 1 1 calc R . .
C20 C 0.3656(9) 0.5094(3) 0.6689(4) 0.028(2) Uani 1 1 d . B .
H20A H 0.3128 0.5296 0.6946 0.034 Uiso 1 1 calc R . .
H20B H 0.3986 0.5335 0.6389 0.034 Uiso 1 1 calc R . .
C21 C 0.1939(9) 0.4916(2) 0.5781(4) 0.026(2) Uani 1 1 d . . .
H21A H 0.2387 0.5077 0.5455 0.032 Uiso 1 1 calc R B .
H21B H 0.1404 0.5185 0.5942 0.032 Uiso 1 1 calc R . .
C22 C 0.1084(10) 0.4476(3) 0.5469(4) 0.031(3) Uani 1 1 d . B .
H22A H 0.0459 0.4599 0.5066 0.037 Uiso 1 1 calc R . .
H22B H 0.1630 0.4195 0.5339 0.037 Uiso 1 1 calc R . .
C23 C -0.0647(10) 0.3940(3) 0.5660(5) 0.042(3) Uani 1 1 d . . .
H23A H -0.0288 0.3637 0.5463 0.050 Uiso 1 1 calc R B .
H23B H -0.1286 0.4120 0.5306 0.050 Uiso 1 1 calc R . .
C24 C -0.1311(10) 0.3764(3) 0.6188(5) 0.045(3) Uani 1 1 d . . .
H24A H -0.1578 0.4068 0.6421 0.053 Uiso 1 1 calc R . .
H24B H -0.2109 0.3561 0.5991 0.053 Uiso 1 1 calc R . .
C25 C -0.0924(9) 0.3310(3) 0.7209(5) 0.037(3) Uani 1 1 d . . .
H25A H -0.1735 0.3101 0.7068 0.044 Uiso 1 1 calc R B .
H25B H -0.1146 0.3630 0.7428 0.044 Uiso 1 1 calc R . .
C26 C 0.0091(10) 0.3002(3) 0.7682(4) 0.034(3) Uani 1 1 d . B .
H26A H -0.0300 0.2851 0.8036 0.040 Uiso 1 1 calc R . .
H26B H 0.0420 0.2714 0.7444 0.040 Uiso 1 1 calc R . .
N3 N 0.5911(9) 0.4372(2) 0.5114(4) 0.064(3) Uani 1 1 d . . .
H3C H 0.6501 0.4446 0.4880 0.077 Uiso 1 1 calc R . .
H3D H 0.5920 0.4066 0.5307 0.077 Uiso 1 1 calc R . .
C27 C 0.4936(10) 0.4750(3) 0.5180(5) 0.036(3) Uani 1 1 d . . .
H27A H 0.5011 0.4827 0.5656 0.044 Uiso 1 1 calc R . .
H27B H 0.4052 0.4601 0.5006 0.044 Uiso 1 1 calc R . .

loop_
_atom_site_aniso_label
_atom_site_aniso_U_11
_atom_site_aniso_U_22
_atom_site_aniso_U_33
_atom_site_aniso_U_23
_atom_site_aniso_U_13
_atom_site_aniso_U_12
Ni1 0.015(2) 0.0134(12) 0.012(2) -0.0002(11) 0.0044(18) 0.0011(12)
Sn1 0.0216(4) 0.01838(19) 0.0325(5) 0.0040(2) 0.0055(4) 0.0008(2)
Sn2 0.0190(4) 0.0268(2) 0.0226(4) -0.0032(2) 0.0009(3) -0.0003(2)
Sn3 0.0214(4) 0.0230(2) 0.0219(4) -0.0022(2) 0.0075(3) -0.0006(2)
Sn4 0.0226(4) 0.0489(3) 0.0166(4) -0.0038(3) 0.0019(4) -0.0001(3)
Sn5 0.0246(4) 0.0267(2) 0.0361(5) -0.0054(2) 0.0146(4) -0.0057(3)
Sn6 0.0246(4) 0.0223(2) 0.0346(5) 0.0032(2) 0.0026(4) 0.0045(2)
Sn7 0.0181(4) 0.0274(2) 0.0241(4) -0.0008(2) 0.0014(3) -0.0060(2)
Sn8 0.0332(4) 0.0243(2) 0.0230(4) -0.0014(2) 0.0099(4) 0.0087(3)
Sn9 0.0228(4) 0.02080(19) 0.0313(4) -0.0076(2) 0.0087(3) -0.0035(2)
K1 0.0257(16) 0.142(2) 0.045(2) -0.0309(17) 0.0087(15) 0.0056(16)
K2 0.0391(16) 0.0459(9) 0.0429(18) -0.0127(9) 0.0002(14) 0.0061(10)
N1 0.058(7) 0.063(4) 0.013(6) 0.008(4) 0.007(5) 0.010(5)
N2 0.044(7) 0.057(4) 0.061(7) -0.021(4) 0.003(6) 0.005(4)
C1 0.032(18) 0.058(13) 0.06(2) -0.020(13) 0.013(16) -0.028(13)
C1' 0.030(10) 0.029(7) 0.034(10) 0.000(6) 0.010(8) 0.010(7)
C2 0.085(12) 0.084(7) 0.102(13) -0.054(8) 0.059(10) -0.058(8)
K3 0.0248(13) 0.0234(6) 0.0268(14) 0.0009(7) 0.0044(11) -0.0012(7)
O1 0.043(5) 0.028(2) 0.029(5) -0.005(2) 0.008(4) 0.001(3)
O2 0.037(5) 0.041(3) 0.023(5) 0.012(3) 0.003(4) 0.005(3)
O3 0.025(5) 0.057(3) 0.052(6) 0.010(3) 0.017(4) 0.003(3)
O4 0.042(5) 0.018(2) 0.038(5) 0.004(2) -0.001(4) -0.006(3)
O5 0.044(5) 0.031(2) 0.026(5) 0.001(2) 0.014(4) -0.002(3)
O6 0.038(5) 0.031(2) 0.029(5) -0.003(3) 0.000(4) -0.017(3)
C3 0.031(7) 0.042(4) 0.032(7) -0.010(4) -0.014(6) 0.015(4)
C4 0.057(9) 0.050(5) 0.021(7) -0.004(4) 0.006(7) 0.025(5)
C5 0.055(9) 0.046(4) 0.046(9) 0.021(5) 0.033(7) 0.023(5)
C6 0.022(7) 0.046(4) 0.067(9) 0.031(5) 0.011(7) 0.003(5)
C7 0.013(6) 0.053(5) 0.065(9) 0.027(5) -0.014(7) -0.013(5)
C8 0.032(8) 0.032(4) 0.069(9) 0.006(5) -0.011(7) -0.006(4)
C9 0.042(8) 0.029(3) 0.040(7) -0.025(4) -0.004(6) 0.000(4)
C10 0.046(8) 0.048(4) 0.016(7) -0.007(4) -0.006(6) -0.003(5)
C11 0.053(8) 0.045(4) 0.038(8) 0.000(5) 0.016(7) -0.007(5)
C12 0.060(9) 0.052(5) 0.054(9) -0.005(5) 0.039(8) -0.017(5)
C13 0.046(8) 0.031(4) 0.055(9) 0.006(4) 0.019(7) -0.006(4)
C14 0.039(8) 0.024(3) 0.049(8) -0.006(4) -0.008(6) -0.012(4)
K4 0.0217(12) 0.0228(6) 0.0254(14) -0.0004(7) 0.0057(11) -0.0009(7)
O7 0.034(4) 0.029(2) 0.023(4) 0.001(2) 0.009(4) -0.001(3)
O8 0.035(4) 0.029(2) 0.015(4) -0.002(2) 0.004(3) -0.008(3)
O9 0.029(4) 0.031(2) 0.019(4) 0.004(2) -0.003(4) -0.001(3)
O10 0.031(4) 0.022(2) 0.030(5) 0.000(2) -0.002(4) 0.000(3)
O11 0.032(5) 0.035(2) 0.028(5) -0.015(3) -0.001(4) -0.010(3)
O12 0.019(4) 0.042(3) 0.034(5) -0.001(3) 0.009(4) 0.007(3)
C15 0.042(7) 0.035(4) 0.027(7) 0.005(4) 0.013(6) 0.002(4)
C16 0.039(7) 0.042(4) 0.016(7) 0.005(4) 0.004(6) 0.007(4)
C17 0.043(8) 0.032(3) 0.023(7) -0.003(4) -0.016(6) 0.000(4)
C18 0.041(8) 0.038(4) 0.042(8) 0.002(4) 0.015(6) -0.012(4)
C19 0.043(8) 0.032(3) 0.034(7) -0.002(4) 0.008(6) -0.019(4)
C20 0.033(7) 0.030(3) 0.017(6) 0.006(3) -0.005(5) -0.002(4)
C21 0.024(6) 0.029(3) 0.023(6) 0.003(3) -0.001(5) 0.005(4)
C22 0.043(7) 0.033(3) 0.018(7) -0.001(4) 0.008(6) 0.004(4)
C23 0.033(7) 0.036(4) 0.044(8) -0.006(4) -0.018(6) -0.010(4)
C24 0.020(7) 0.038(4) 0.064(9) -0.002(5) -0.015(6) -0.003(4)
C25 0.017(6) 0.058(5) 0.035(8) -0.021(5) 0.005(6) -0.016(5)
C26 0.039(7) 0.039(4) 0.026(7) -0.004(4) 0.014(6) -0.024(4)
N3 0.051(7) 0.042(3) 0.109(9) 0.036(5) 0.039(7) 0.010(4)
C27 0.042(7) 0.033(3) 0.034(7) 0.012(4) 0.008(6) 0.007(4)

loop_
_atom_type_symbol
_atom_type_description
_atom_type_scat_dispersion_real
_atom_type_scat_dispersion_imag
_atom_type_scat_source
C C 0.0033 0.0016 'International Tables Vol C Tables 4.2.6.8 and 6.1.1.4'
H H 0.0000 0.0000 'International Tables Vol C Tables 4.2.6.8 and 6.1.1.4'
N N 0.0061 0.0033 'International Tables Vol C Tables 4.2.6.8 and 6.1.1.4'
O O 0.0106 0.0060 'International Tables Vol C Tables 4.2.6.8 and 6.1.1.4'
K K 0.2009 0.2494 'International Tables Vol C Tables 4.2.6.8 and 6.1.1.4'
Ni Ni 0.3393 1.1124 'International Tables Vol C Tables 4.2.6.8 and 6.1.1.4'
Sn Sn -0.6537 1.4246 'International Tables Vol C Tables 4.2.6.8 and 6.1.1.4'

loop_
_geom_angle_atom_site_label_1
_geom_angle_atom_site_label_2
_geom_angle_atom_site_label_3
_geom_angle
_geom_angle_site_symmetry_1
_geom_angle_site_symmetry_3
Sn2 Ni1 Sn3 81.68(10) . .
Sn2 Ni1 Sn6 135.85(11) . .
Sn3 Ni1 Sn6 80.52(8) . .
Sn2 Ni1 Sn5 84.51(10) . .
Sn3 Ni1 Sn5 136.07(10) . .
Sn6 Ni1 Sn5 81.04(7) . .
Sn2 Ni1 Sn8 71.87(8) . .
Sn3 Ni1 Sn8 139.27(11) . .
Sn6 Ni1 Sn8 139.55(13) . .
Sn5 Ni1 Sn8 72.35(8) . .
Sn2 Ni1 Sn7 137.67(11) . .
Sn3 Ni1 Sn7 72.47(8) . .
Sn6 Ni1 Sn7 72.48(9) . .
Sn5 Ni1 Sn7 136.89(14) . .
Sn8 Ni1 Sn7 107.54(9) . .
Sn2 Ni1 Sn4 139.22(12) . .
Sn3 Ni1 Sn4 138.25(14) . .
Sn6 Ni1 Sn4 72.76(9) . .
Sn5 Ni1 Sn4 70.73(8) . .
Sn8 Ni1 Sn4 70.00(7) . .
Sn7 Ni1 Sn4 69.24(8) . .
Sn2 Ni1 Sn1 71.08(8) . .
Sn3 Ni1 Sn1 72.05(7) . .
Sn6 Ni1 Sn1 138.05(13) . .
Sn5 Ni1 Sn1 140.15(12) . .
Sn8 Ni1 Sn1 70.35(6) . .
Sn7 Ni1 Sn1 69.35(6) . .
Sn4 Ni1 Sn1 108.24(9) . .
Sn2 Ni1 Sn9 67.74(8) . .
Sn3 Ni1 Sn9 68.35(7) . .
Sn6 Ni1 Sn9 68.15(5) . .
Sn5 Ni1 Sn9 67.81(6) . .
Sn8 Ni1 Sn9 124.75(12) . .
Sn7 Ni1 Sn9 127.71(11) . .
Sn4 Ni1 Sn9 126.09(9) . .
Sn1 Ni1 Sn9 125.66(12) . .
Ni1 Sn1 Sn7 54.79(7) . .
Ni1 Sn1 Sn2 52.39(7) . .
Sn7 Sn1 Sn2 105.80(2) . .
Ni1 Sn1 Sn8 54.29(6) . .
Sn7 Sn1 Sn8 88.83(2) . .
Sn2 Sn1 Sn8 59.855(19) . .
Ni1 Sn1 Sn3 52.01(6) . .
Sn7 Sn1 Sn3 60.380(19) . .
Sn2 Sn1 Sn3 66.003(18) . .
Sn8 Sn1 Sn3 104.828(18) . .
Ni1 Sn1 K3 115.44(8) . .
Sn7 Sn1 K3 157.14(4) . .
Sn2 Sn1 K3 73.10(3) . .
Sn8 Sn1 K3 70.67(3) . .
Sn3 Sn1 K3 133.48(3) . .
Ni1 Sn2 Sn9 60.94(5) . .
Ni1 Sn2 Sn1 56.53(5) . .
Sn9 Sn2 Sn1 108.66(3) . .
Ni1 Sn2 Sn8 55.58(6) . .
Sn9 Sn2 Sn8 106.82(2) . .
Sn1 Sn2 Sn8 60.537(19) . .
Ni1 Sn2 Sn3 49.22(7) . .
Sn9 Sn2 Sn3 57.016(17) . .
Sn1 Sn2 Sn3 57.551(17) . .
Sn8 Sn2 Sn3 99.44(2) . .
Ni1 Sn2 K1 107.89(8) . .
Sn9 Sn2 K1 101.43(5) . .
Sn1 Sn2 K1 126.92(5) . .
Sn8 Sn2 K1 69.46(4) . .
Sn3 Sn2 K1 152.98(5) . .
Ni1 Sn2 K2 114.09(8) . .
Sn9 Sn2 K2 74.81(3) . .
Sn1 Sn2 K2 102.19(4) . .
Sn8 Sn2 K2 162.52(4) . .
Sn3 Sn2 K2 66.39(4) . .
K1 Sn2 K2 127.77(6) . .
Ni1 Sn2 K3 109.10(6) . .
Sn9 Sn2 K3 169.81(4) . .
Sn1 Sn2 K3 61.74(3) . .
Sn8 Sn2 K3 66.15(3) . .
Sn3 Sn2 K3 115.57(3) . .
K1 Sn2 K3 83.30(5) . .
K2 Sn2 K3 109.56(4) . .
Ni1 Sn3 Sn9 60.51(6) . .
Ni1 Sn3 Sn7 55.21(7) . .
Sn9 Sn3 Sn7 107.59(2) . .
Ni1 Sn3 Sn1 55.94(5) . .
Sn9 Sn3 Sn1 107.01(2) . .
Sn7 Sn3 Sn1 59.043(18) . .
Ni1 Sn3 Sn6 49.75(6) . .
Sn9 Sn3 Sn6 57.068(19) . .
Sn7 Sn3 Sn6 57.579(17) . .
Sn1 Sn3 Sn6 100.00(2) . .
Ni1 Sn3 Sn2 49.10(8) . .
Sn9 Sn3 Sn2 56.285(17) . .
Sn7 Sn3 Sn2 98.14(2) . .
Sn1 Sn3 Sn2 56.446(17) . .
Sn6 Sn3 Sn2 90.87(2) . .
Ni1 Sn3 K4 117.37(6) . .
Sn9 Sn3 K4 63.47(3) . .
Sn7 Sn3 K4 124.93(4) . .
Sn1 Sn3 K4 170.08(4) . .
Sn6 Sn3 K4 77.47(3) . .
Sn2 Sn3 K4 113.77(3) . .
Ni1 Sn3 K1 114.00(9) . 1_455
Sn9 Sn3 K1 129.75(5) . 1_455
Sn7 Sn3 K1 62.11(4) . 1_455
Sn1 Sn3 K1 106.67(4) . 1_455
Sn6 Sn3 K1 81.19(5) . 1_455
Sn2 Sn3 K1 159.99(4) . 1_455
K4 Sn3 K1 82.55(5) . 1_455
Ni1 Sn3 K2 112.29(9) . .
Sn9 Sn3 K2 73.70(4) . .
Sn7 Sn3 K2 159.09(3) . .
Sn1 Sn3 K2 100.28(3) . .
Sn6 Sn3 K2 130.31(4) . .
Sn2 Sn3 K2 64.66(4) . .
K4 Sn3 K2 74.91(4) . .
K1 Sn3 K2 133.67(5) 1_455 .
Ni1 Sn4 Sn7 55.20(7) . .
Ni1 Sn4 Sn5 53.03(6) . .
Sn7 Sn4 Sn5 106.64(3) . .
Ni1 Sn4 Sn8 54.82(6) . .
Sn7 Sn4 Sn8 89.66(2) . .
Sn5 Sn4 Sn8 60.88(2) . .
Ni1 Sn4 Sn6 52.04(6) . .
Sn7 Sn4 Sn6 60.456(18) . .
Sn5 Sn4 Sn6 65.77(2) . .
Sn8 Sn4 Sn6 105.35(3) . .
Ni1 Sn4 K2 125.32(8) . 4_565
Sn7 Sn4 K2 77.36(4) . 4_565
Sn5 Sn4 K2 138.98(3) . 4_565
Sn8 Sn4 K2 158.65(3) . 4_565
Sn6 Sn4 K2 83.10(4) . 4_565
Ni1 Sn5 Sn4 56.24(8) . .
Ni1 Sn5 Sn9 60.77(6) . .
Sn4 Sn5 Sn9 108.72(3) . .
Ni1 Sn5 Sn8 55.21(6) . .
Sn4 Sn5 Sn8 59.95(2) . .
Sn9 Sn5 Sn8 106.10(2) . .
Ni1 Sn5 Sn6 49.45(7) . .
Sn4 Sn5 Sn6 58.177(19) . .
Sn9 Sn5 Sn6 57.00(2) . .
Sn8 Sn5 Sn6 99.48(2) . .
Ni1 Sn5 K1 106.53(9) . .
Sn4 Sn5 K1 125.86(5) . .
Sn9 Sn5 K1 100.37(4) . .
Sn8 Sn5 K1 68.66(5) . .
Sn6 Sn5 K1 151.73(5) . .
Ni1 Sn6 Sn9 60.61(7) . .
Ni1 Sn6 Sn7 55.19(7) . .
Sn9 Sn6 Sn7 107.74(2) . .
Ni1 Sn6 Sn4 55.21(7) . .
Sn9 Sn6 Sn4 106.53(2) . .
Sn7 Sn6 Sn4 58.528(18) . .
Ni1 Sn6 Sn3 49.73(7) . .
Sn9 Sn6 Sn3 57.272(19) . .
Sn7 Sn6 Sn3 57.545(18) . .
Sn4 Sn6 Sn3 99.203(19) . .
Ni1 Sn6 Sn5 49.51(7) . .
Sn9 Sn6 Sn5 56.66(2) . .
Sn7 Sn6 Sn5 98.300(19) . .
Sn4 Sn6 Sn5 56.057(19) . .
Sn3 Sn6 Sn5 91.41(2) . .
Ni1 Sn7 Sn4 55.55(7) . .
Ni1 Sn7 Sn1 55.86(6) . .
Sn4 Sn7 Sn1 91.39(2) . .
Ni1 Sn7 Sn3 52.32(7) . .
Sn4 Sn7 Sn3 106.18(2) . .
Sn1 Sn7 Sn3 60.578(19) . .
Ni1 Sn7 Sn6 52.33(5) . .
Sn4 Sn7 Sn6 61.016(18) . .
Sn1 Sn7 Sn6 106.32(2) . .
Sn3 Sn7 Sn6 64.876(19) . .
Ni1 Sn7 K1 119.60(7) . 1_455
Sn4 Sn7 K1 145.28(5) . 1_455
Sn1 Sn7 K1 114.33(5) . 1_455
Sn3 Sn7 K1 70.89(5) . 1_455
Sn6 Sn7 K1 88.45(5) . 1_455
Ni1 Sn7 K2 109.15(7) . 4_565
Sn4 Sn7 K2 58.95(4) . 4_565
Sn1 Sn7 K2 146.21(4) . 4_565
Sn3 Sn7 K2 138.54(3) . 4_565
Sn6 Sn7 K2 74.88(3) . 4_565
K1 Sn7 K2 99.42(6) 1_455 4_565
Ni1 Sn8 Sn4 55.18(7) . .
Ni1 Sn8 Sn2 52.55(7) . .
Sn4 Sn8 Sn2 106.45(2) . .
Ni1 Sn8 Sn1 55.36(6) . .
Sn4 Sn8 Sn1 90.12(2) . .
Sn2 Sn8 Sn1 59.608(19) . .
Ni1 Sn8 Sn5 52.44(6) . .
Sn4 Sn8 Sn5 59.17(2) . .
Sn2 Sn8 Sn5 68.183(19) . .
Sn1 Sn8 Sn5 106.59(2) . .
Ni1 Sn8 K1 102.21(8) . .
Sn4 Sn8 K1 122.14(5) . .
Sn2 Sn8 K1 64.83(4) . .
Sn1 Sn8 K1 121.68(5) . .
Sn5 Sn8 K1 65.52(5) . .
Ni1 Sn8 K3 109.71(7) . .
Sn4 Sn8 K3 151.32(4) . .
Sn2 Sn8 K3 69.68(3) . .
Sn1 Sn8 K3 62.96(3) . .
Sn5 Sn8 K3 135.03(3) . .
K1 Sn8 K3 82.95(5) . .
Ni1 Sn9 Sn2 51.32(7) . .
Ni1 Sn9 Sn5 51.42(6) . .
Sn2 Sn9 Sn5 69.142(19) . .
Ni1 Sn9 Sn6 51.24(7) . .
Sn2 Sn9 Sn6 102.53(2) . .
Sn5 Sn9 Sn6 66.34(2) . .
Ni1 Sn9 Sn3 51.14(6) . .
Sn2 Sn9 Sn3 66.698(18) . .
Sn5 Sn9 Sn3 102.52(2) . .
Sn6 Sn9 Sn3 65.66(2) . .
Ni1 Sn9 K4 114.83(7) . .
Sn2 Sn9 K4 128.06(3) . .
Sn5 Sn9 K4 148.86(4) . .
Sn6 Sn9 K4 83.48(4) . .
Sn3 Sn9 K4 69.71(3) . .
O12 K1 Sn7 116.55(13) 1_655 1_655
O12 K1 Sn2 88.18(12) 1_655 .
Sn7 K1 Sn2 154.49(9) 1_655 .
O12 K1 Sn5 86.15(13) 1_655 .
Sn7 K1 Sn5 130.50(8) 1_655 .
Sn2 K1 Sn5 52.52(4) . .
O12 K1 Sn3 78.93(12) 1_655 1_655
Sn7 K1 Sn3 47.00(3) 1_655 1_655
Sn2 K1 Sn3 142.41(8) . 1_655
Sn5 K1 Sn3 157.41(9) . 1_655
O12 K1 Sn8 125.74(13) 1_655 .
Sn7 K1 Sn8 114.51(7) 1_655 .
Sn2 K1 Sn8 45.71(3) . .
Sn5 K1 Sn8 45.82(3) . .
Sn3 K1 Sn8 154.38(8) 1_655 .
N1 K2 O8 134.4(2) . .
N1 K2 N2 58.4(2) . .
O8 K2 N2 89.24(18) . .
N1 K2 Sn4 108.6(2) . 4_666
O8 K2 Sn4 108.36(12) . 4_666
N2 K2 Sn4 100.62(18) . 4_666
N1 K2 Sn2 72.98(16) . .
O8 K2 Sn2 121.06(12) . .
N2 K2 Sn2 130.08(14) . .
Sn4 K2 Sn2 104.86(6) 4_666 .
N1 K2 Sn3 71.60(18) . .
O8 K2 Sn3 86.57(12) . .
N2 K2 Sn3 101.50(18) . .
Sn4 K2 Sn3 153.39(7) 4_666 .
Sn2 K2 Sn3 48.95(3) . .
N1 K2 Sn7 111.36(18) . 4_666
O8 K2 Sn7 79.31(11) . 4_666
N2 K2 Sn7 68.11(16) . 4_666
Sn4 K2 Sn7 43.69(3) 4_666 4_666
Sn2 K2 Sn7 148.52(7) . 4_666
Sn3 K2 Sn7 162.39(6) . 4_666
N1 K2 K4 116.6(2) . .
O8 K2 K4 36.78(11) . .
N2 K2 K4 104.85(17) . .
Sn4 K2 K4 134.71(5) 4_666 .
Sn2 K2 K4 86.35(5) . .
Sn3 K2 K4 51.29(3) . .
Sn7 K2 K4 115.98(4) 4_666 .
C1 N1 C1' 34.2(11) . .
C1 N1 K2 114.0(10) . .
C1' N1 K2 123.3(8) . .
C1 N1 H1A 108.8 . .
C1' N1 H1A 124.3 . .
K2 N1 H1A 108.8 . .
C1 N1 H1B 108.8 . .
C1' N1 H1B 74.8 . .
K2 N1 H1B 108.8 . .
H1A N1 H1B 107.6 . .
C2 N2 K2 110.2(6) . .
C2 N2 H2A 109.6 . .
K2 N2 H2A 109.6 . .
C2 N2 H2C 109.6 . .
K2 N2 H2C 109.6 . .
H2A N2 H2C 108.1 . .
C2 C1 N1 124.9(18) . .
C2 C1 H1C 106.1 . .
N1 C1 H1C 106.1 . .
C2 C1 H1D 106.1 . .
N1 C1 H1D 106.1 . .
H1C C1 H1D 106.3 . .
C2 C1' N1 111.4(13) . .
C2 C1' H1'A 109.4 . .
N1 C1' H1'A 109.4 . .
C2 C1' H1'B 109.3 . .
N1 C1' H1'B 109.4 . .
H1'A C1' H1'B 108.0 . .
C1 C2 C1' 38.3(13) . .
C1 C2 N2 118.2(13) . .
C1' C2 N2 117.7(13) . .
C1 C2 H2B 107.8 . .
C1' C2 H2B 72.1 . .
N2 C2 H2B 107.8 . .
C1 C2 H2D 107.8 . .
C1' C2 H2D 132.6 . .
N2 C2 H2D 107.8 . .
H2B C2 H2D 107.1 . .
O1 K3 O3 117.00(19) . .
O1 K3 O5 116.71(16) . .
O3 K3 O5 113.6(2) . .
O1 K3 O6 59.28(17) . .
O3 K3 O6 146.55(19) . .
O5 K3 O6 57.47(16) . .
O1 K3 O4 150.08(16) . .
O3 K3 O4 57.51(19) . .
O5 K3 O4 56.34(17) . .
O6 K3 O4 107.52(17) . .
O1 K3 O2 57.42(18) . .
O3 K3 O2 59.69(19) . .
O5 K3 O2 147.61(16) . .
O6 K3 O2 108.81(16) . .
O4 K3 O2 110.91(19) . .
O1 K3 Sn1 87.99(13) . .
O3 K3 Sn1 125.27(13) . .
O5 K3 Sn1 92.21(13) . .
O6 K3 Sn1 88.16(13) . .
O4 K3 Sn1 119.87(11) . .
O2 K3 Sn1 117.95(14) . .
O1 K3 Sn8 91.35(12) . .
O3 K3 Sn8 83.00(13) . .
O5 K3 Sn8 130.56(11) . .
O6 K3 Sn8 128.54(15) . .
O4 K3 Sn8 115.32(9) . .
O2 K3 Sn8 81.59(11) . .
Sn1 K3 Sn8 46.38(3) . .
O1 K3 Sn2 128.90(13) . .
O3 K3 Sn2 86.13(12) . .
O5 K3 Sn2 88.92(10) . .
O6 K3 Sn2 123.23(13) . .
O4 K3 Sn2 81.02(9) . .
O2 K3 Sn2 120.21(10) . .
Sn1 K3 Sn2 45.17(2) . .
Sn8 K3 Sn2 44.17(2) . .
C3 O1 C14 112.1(5) . .
C3 O1 K3 122.1(5) . .
C14 O1 K3 118.4(5) . .
C4 O2 C5 114.9(7) . .
C4 O2 K3 105.2(5) . .
C5 O2 K3 106.7(5) . .
C6 O3 C7 112.7(8) . .
C6 O3 K3 116.7(5) . .
C7 O3 K3 119.8(5) . .
C8 O4 C9 111.5(6) . .
C8 O4 K3 107.1(5) . .
C9 O4 K3 110.1(5) . .
C11 O5 C10 110.6(7) . .
C11 O5 K3 119.2(5) . .
C10 O5 K3 120.3(5) . .
C13 O6 C12 112.9(8) . .
C13 O6 K3 108.3(5) . .
C12 O6 K3 110.5(4) . .
O1 C3 C4 108.2(6) . .
O1 C3 H3A 110.1 . .
C4 C3 H3A 110.1 . .
O1 C3 H3B 110.1 . .
C4 C3 H3B 110.1 . .
H3A C3 H3B 108.4 . .
O2 C4 C3 109.5(8) . .
O2 C4 H4A 109.8 . .
C3 C4 H4A 109.8 . .
O2 C4 H4B 109.8 . .
C3 C4 H4B 109.8 . .
H4A C4 H4B 108.2 . .
O2 C5 C6 109.7(8) . .
O2 C5 H5A 109.7 . .
C6 C5 H5A 109.7 . .
O2 C5 H5B 109.7 . .
C6 C5 H5B 109.7 . .
H5A C5 H5B 108.2 . .
O3 C6 C5 109.8(9) . .
O3 C6 H6A 109.7 . .
C5 C6 H6A 109.7 . .
O3 C6 H6B 109.7 . .
C5 C6 H6B 109.7 . .
H6A C6 H6B 108.2 . .
O3 C7 C8 109.2(9) . .
O3 C7 H7A 109.8 . .
C8 C7 H7A 109.8 . .
O3 C7 H7B 109.8 . .
C8 C7 H7B 109.8 . .
H7A C7 H7B 108.3 . .
O4 C8 C7 108.3(6) . .
O4 C8 H8A 110.0 . .
C7 C8 H8A 110.0 . .
O4 C8 H8B 110.0 . .
C7 C8 H8B 110.0 . .
H8A C8 H8B 108.4 . .
O4 C9 C10 107.6(6) . .
O4 C9 H9A 110.2 . .
C10 C9 H9A 110.2 . .
O4 C9 H9B 110.2 . .
C10 C9 H9B 110.2 . .
H9A C9 H9B 108.5 . .
O5 C10 C9 108.3(7) . .
O5 C10 H10A 110.0 . .
C9 C10 H10A 110.0 . .
O5 C10 H10B 110.0 . .
C9 C10 H10B 110.0 . .
H10A C10 H10B 108.4 . .
O5 C11 C12 108.3(8) . .
O5 C11 H11A 110.0 . .
C12 C11 H11A 110.0 . .
O5 C11 H11B 110.0 . .
C12 C11 H11B 110.0 . .
H11A C11 H11B 108.4 . .
O6 C12 C11 109.5(9) . .
O6 C12 H12A 109.8 . .
C11 C12 H12A 109.8 . .
O6 C12 H12B 109.8 . .
C11 C12 H12B 109.8 . .
H12A C12 H12B 108.2 . .
O6 C13 C14 110.7(9) . .
O6 C13 H13A 109.5 . .
C14 C13 H13A 109.5 . .
O6 C13 H13B 109.5 . .
C14 C13 H13B 109.5 . .
H13A C13 H13B 108.1 . .
O1 C14 C13 109.2(5) . .
O1 C14 H14A 109.8 . .
C13 C14 H14A 109.8 . .
O1 C14 H14B 109.8 . .
C13 C14 H14B 109.8 . .
H14A C14 H14B 108.3 . .
O7 K4 O10 149.74(15) . .
O7 K4 O9 109.32(17) . .
O10 K4 O9 58.80(16) . .
O7 K4 O11 112.48(19) . .
O10 K4 O11 57.93(17) . .
O9 K4 O11 112.12(15) . .
O7 K4 O12 59.88(18) . .
O10 K4 O12 116.15(18) . .
O9 K4 O12 152.25(16) . .
O11 K4 O12 58.44(16) . .
O7 K4 O8 59.55(17) . .
O10 K4 O8 117.00(16) . .
O9 K4 O8 58.20(15) . .
O11 K4 O8 157.65(15) . .
O12 K4 O8 119.36(17) . .
O7 K4 Sn9 125.25(11) . .
O10 K4 Sn9 83.37(12) . .
O9 K4 Sn9 85.04(12) . .
O11 K4 Sn9 109.32(13) . .
O12 K4 Sn9 122.45(11) . .
O8 K4 Sn9 90.62(12) . .
O7 K4 Sn3 85.53(10) . .
O10 K4 Sn3 124.60(12) . .
O9 K4 Sn3 123.67(13) . .
O11 K4 Sn3 110.70(10) . .
O12 K4 Sn3 82.64(10) . .
O8 K4 Sn3 90.15(9) . .
Sn9 K4 Sn3 46.82(2) . .
O7 K4 K2 72.15(13) . .
O10 K4 K2 125.69(14) . .
O9 K4 K2 78.87(12) . .
O11 K4 K2 164.21(11) . .
O12 K4 K2 116.89(11) . .
O8 K4 K2 37.94(10) . .
Sn9 K4 K2 58.93(4) . .
Sn3 K4 K2 53.80(3) . .
C15 O7 C26 110.9(6) . .
C15 O7 K4 113.4(5) . .
C26 O7 K4 112.2(5) . .
C17 O8 C16 112.6(6) . .
C17 O8 K4 116.1(4) . .
C16 O8 K4 113.4(5) . .
C17 O8 K2 107.4(5) . .
C16 O8 K2 100.2(4) . .
K4 O8 K2 105.28(16) . .
C18 O9 C19 113.0(7) . .
C18 O9 K4 110.8(4) . .
C19 O9 K4 111.9(5) . .
C20 O10 C21 111.6(5) . .
C20 O10 K4 118.5(4) . .
C21 O10 K4 120.9(4) . .
C23 O11 C22 112.9(7) . .
C23 O11 K4 112.4(4) . .
C22 O11 K4 106.7(5) . .
C25 O12 C24 111.1(7) . .
C25 O12 K4 113.6(5) . .
C24 O12 K4 116.1(5) . .
C25 O12 K1 97.5(4) . 1_455
C24 O12 K1 102.0(4) . 1_455
K4 O12 K1 114.47(18) . 1_455
O7 C15 C16 109.0(6) . .
O7 C15 H15A 109.9 . .
C16 C15 H15A 109.9 . .
O7 C15 H15B 109.9 . .
C16 C15 H15B 109.9 . .
H15A C15 H15B 108.3 . .
O8 C16 C15 110.3(7) . .
O8 C16 H16A 109.6 . .
C15 C16 H16A 109.6 . .
O8 C16 H16B 109.6 . .
C15 C16 H16B 109.6 . .
H16A C16 H16B 108.1 . .
O8 C17 C18 109.4(7) . .
O8 C17 H17A 109.8 . .
C18 C17 H17A 109.8 . .
O8 C17 H17B 109.8 . .
C18 C17 H17B 109.8 . .
H17A C17 H17B 108.2 . .
O9 C18 C17 109.0(8) . .
O9 C18 H18A 109.9 . .
C17 C18 H18A 109.9 . .
O9 C18 H18B 109.9 . .
C17 C18 H18B 109.9 . .
H18A C18 H18B 108.3 . .
O9 C19 C20 110.1(8) . .
O9 C19 H19A 109.6 . .
C20 C19 H19A 109.6 . .
O9 C19 H19B 109.6 . .
C20 C19 H19B 109.6 . .
H19A C19 H19B 108.2 . .
O10 C20 C19 107.8(6) . .
O10 C20 H20A 110.1 . .
C19 C20 H20A 110.1 . .
O10 C20 H20B 110.1 . .
C19 C20 H20B 110.1 . .
H20A C20 H20B 108.5 . .
O10 C21 C22 107.1(6) . .
O10 C21 H21A 110.3 . .
C22 C21 H21A 110.3 . .
O10 C21 H21B 110.3 . .
C22 C21 H21B 110.3 . .
H21A C21 H21B 108.6 . .
O11 C22 C21 108.0(7) . .
O11 C22 H22A 110.1 . .
C21 C22 H22A 110.1 . .
O11 C22 H22B 110.1 . .
C21 C22 H22B 110.1 . .
H22A C22 H22B 108.4 . .
O11 C23 C24 108.8(8) . .
O11 C23 H23A 109.9 . .
C24 C23 H23A 109.9 . .
O11 C23 H23B 109.9 . .
C24 C23 H23B 109.9 . .
H23A C23 H23B 108.3 . .
O12 C24 C23 108.4(8) . .
O12 C24 H24A 110.0 . .
C23 C24 H24A 110.0 . .
O12 C24 H24B 110.0 . .
C23 C24 H24B 110.0 . .
H24A C24 H24B 108.4 . .
O12 C25 C26 108.3(8) . .
O12 C25 H25A 110.0 . .
C26 C25 H25A 110.0 . .
O12 C25 H25B 110.0 . .
C26 C25 H25B 110.0 . .
H25A C25 H25B 108.4 . .
O7 C26 C25 108.3(6) . .
O7 C26 H26A 110.0 . .
C25 C26 H26A 110.0 . .
O7 C26 H26B 110.0 . .
C25 C26 H26B 110.0 . .
H26A C26 H26B 108.4 . .
C27 N3 H3C 120.0 . .
C27 N3 H3D 120.0 . .
H3C N3 H3D 120.0 . .
N3 C27 C27 112.9(10) . 3_666
N3 C27 H27A 109.0 . .
C27 C27 H27A 109.0 3_666 .
N3 C27 H27B 109.0 . .
C27 C27 H27B 109.0 3_666 .
H27A C27 H27B 107.8 . .

loop_
_geom_bond_atom_site_label_1
_geom_bond_atom_site_label_2
_geom_bond_distance
_geom_bond_site_symmetry_2
Ni1 Sn2 2.487(3) .
Ni1 Sn3 2.491(3) .
Ni1 Sn6 2.492(3) .
Ni1 Sn5 2.494(3) .
Ni1 Sn8 2.584(3) .
Ni1 Sn7 2.585(3) .
Ni1 Sn4 2.596(3) .
Ni1 Sn1 2.618(2) .
Ni1 Sn9 2.784(2) .
Sn1 Sn7 2.9603(9) .
Sn1 Sn2 2.9693(8) .
Sn1 Sn8 2.9972(8) .
Sn1 Sn3 3.0068(6) .
Sn1 K3 3.688(2) .
Sn2 Sn9 2.9481(7) .
Sn2 Sn8 2.9768(8) .
Sn2 Sn3 3.2551(9) .
Sn2 K1 3.764(3) .
Sn2 K2 3.901(2) .
Sn2 K3 4.0060(14) .
Sn3 Sn9 2.9730(7) .
Sn3 Sn7 3.0009(8) .
Sn3 Sn6 3.2199(8) .
Sn3 K4 3.8243(14) .
Sn3 K1 3.877(3) 1_455
Sn3 K2 3.955(2) .
Sn4 Sn7 2.9431(9) .
Sn4 Sn5 2.9471(9) .
Sn4 Sn8 2.9709(9) .
Sn4 Sn6 3.0185(8) .
Sn4 K2 3.650(3) 4_565
Sn5 Sn9 2.9545(8) .
Sn5 Sn8 2.9985(6) .
Sn5 Sn6 3.2394(9) .
Sn5 K1 3.805(3) .
Sn6 Sn9 2.9661(9) .
Sn6 Sn7 3.0020(6) .
Sn7 K1 3.627(2) 1_455
Sn7 K2 4.157(2) 4_565
Sn8 K1 3.895(3) .
Sn8 K3 3.9070(19) .
Sn9 K4 3.6480(18) .
K1 O12 3.137(6) 1_655
K1 Sn7 3.627(2) 1_655
K1 Sn3 3.877(3) 1_655
K2 N1 2.758(7) .
K2 O8 3.016(5) .
K2 N2 3.086(9) .
K2 Sn4 3.650(2) 4_666
K2 Sn7 4.157(2) 4_666
K2 K4 4.732(3) .
N1 C1 1.43(2) .
N1 C1' 1.52(2) .
N1 H1A 0.9200 .
N1 H1B 0.9200 .
N2 C2 1.453(11) .
N2 H2A 0.9200 .
N2 H2C 0.9200 .
C1 C2 1.27(2) .
C1 H1C 0.9900 .
C1 H1D 0.9900 .
C1' C2 1.37(2) .
C1' H1'A 0.9900 .
C1' H1'B 0.9900 .
C2 H2B 0.9900 .
C2 H2D 0.9900 .
K3 O1 2.815(5) .
K3 O3 2.852(6) .
K3 O5 2.916(6) .
K3 O6 2.920(5) .
K3 O4 2.963(6) .
K3 O2 2.969(6) .
O1 C3 1.419(10) .
O1 C14 1.441(9) .
O2 C4 1.408(11) .
O2 C5 1.436(10) .
O3 C6 1.409(11) .
O3 C7 1.436(11) .
O4 C8 1.427(10) .
O4 C9 1.429(10) .
O5 C11 1.420(10) .
O5 C10 1.421(10) .
O6 C13 1.380(11) .
O6 C12 1.437(10) .
C3 C4 1.490(13) .
C3 H3A 0.9900 .
C3 H3B 0.9900 .
C4 H4A 0.9900 .
C4 H4B 0.9900 .
C5 C6 1.488(13) .
C5 H5A 0.9900 .
C5 H5B 0.9900 .
C6 H6A 0.9900 .
C6 H6B 0.9900 .
C7 C8 1.456(13) .
C7 H7A 0.9900 .
C7 H7B 0.9900 .
C8 H8A 0.9900 .
C8 H8B 0.9900 .
C9 C10 1.478(12) .
C9 H9A 0.9900 .
C9 H9B 0.9900 .
C10 H10A 0.9900 .
C10 H10B 0.9900 .
C11 C12 1.475(14) .
C11 H11A 0.9900 .
C11 H11B 0.9900 .
C12 H12A 0.9900 .
C12 H12B 0.9900 .
C13 C14 1.492(12) .
C13 H13A 0.9900 .
C13 H13B 0.9900 .
C14 H14A 0.9900 .
C14 H14B 0.9900 .
K4 O7 2.812(6) .
K4 O10 2.826(5) .
K4 O9 2.881(6) .
K4 O11 2.892(7) .
K4 O12 2.903(6) .
K4 O8 2.937(6) .
O7 C15 1.432(10) .
O7 C26 1.432(10) .
O8 C17 1.413(9) .
O8 C16 1.429(10) .
O9 C18 1.393(11) .
O9 C19 1.428(9) .
O10 C20 1.402(9) .
O10 C21 1.426(9) .
O11 C23 1.413(10) .
O11 C22 1.429(10) .
O12 C25 1.422(10) .
O12 C24 1.450(10) .
O12 K1 3.137(6) 1_455
C15 C16 1.484(12) .
C15 H15A 0.9900 .
C15 H15B 0.9900 .
C16 H16A 0.9900 .
C16 H16B 0.9900 .
C17 C18 1.506(11) .
C17 H17A 0.9900 .
C17 H17B 0.9900 .
C18 H18A 0.9900 .
C18 H18B 0.9900 .
C19 C20 1.480(12) .
C19 H19A 0.9900 .
C19 H19B 0.9900 .
C20 H20A 0.9900 .
C20 H20B 0.9900 .
C21 C22 1.495(11) .
C21 H21A 0.9900 .
C21 H21B 0.9900 .
C22 H22A 0.9900 .
C22 H22B 0.9900 .
C23 C24 1.483(13) .
C23 H23A 0.9900 .
C23 H23B 0.9900 .
C24 H24A 0.9900 .
C24 H24B 0.9900 .
C25 C26 1.499(12) .
C25 H25A 0.9900 .
C25 H25B 0.9900 .
C26 H26A 0.9900 .
C26 H26B 0.9900 .
N3 C27 1.432(11) .
N3 H3C 0.8800 .
N3 H3D 0.8800 .
C27 C27 1.504(13) 3_666
C27 H27A 0.9900 .
C27 H27B 0.9900 .

loop_
_geom_torsion_atom_site_label_1
_geom_torsion_atom_site_label_2
_geom_torsion_atom_site_label_3
_geom_torsion_atom_site_label_4
_geom_torsion
_geom_torsion_site_symmetry_1
_geom_torsion_site_symmetry_4
Sn2 Ni1 Sn1 Sn7 164.66(9) . .
Sn3 Ni1 Sn1 Sn7 77.51(7) . .
Sn6 Ni1 Sn1 Sn7 25.79(14) . .
Sn5 Ni1 Sn1 Sn7 -140.0(2) . .
Sn8 Ni1 Sn1 Sn7 -118.46(8) . .
Sn4 Ni1 Sn1 Sn7 -58.47(9) . .
Sn9 Ni1 Sn1 Sn7 122.28(15) . .
Sn3 Ni1 Sn1 Sn2 -87.15(7) . .
Sn6 Ni1 Sn1 Sn2 -138.9(2) . .
Sn5 Ni1 Sn1 Sn2 55.35(18) . .
Sn8 Ni1 Sn1 Sn2 76.88(7) . .
Sn7 Ni1 Sn1 Sn2 -164.66(9) . .
Sn4 Ni1 Sn1 Sn2 136.88(13) . .
Sn9 Ni1 Sn1 Sn2 -42.37(10) . .
Sn2 Ni1 Sn1 Sn8 -76.88(7) . .
Sn3 Ni1 Sn1 Sn8 -164.04(11) . .
Sn6 Ni1 Sn1 Sn8 144.2(2) . .
Sn5 Ni1 Sn1 Sn8 -21.53(15) . .
Sn7 Ni1 Sn1 Sn8 118.46(8) . .
Sn4 Ni1 Sn1 Sn8 59.99(8) . .
Sn9 Ni1 Sn1 Sn8 -119.26(16) . .
Sn2 Ni1 Sn1 Sn3 87.15(7) . .
Sn6 Ni1 Sn1 Sn3 -51.72(15) . .
Sn5 Ni1 Sn1 Sn3 142.5(2) . .
Sn8 Ni1 Sn1 Sn3 164.04(11) . .
Sn7 Ni1 Sn1 Sn3 -77.51(7) . .
Sn4 Ni1 Sn1 Sn3 -135.97(14) . .
Sn9 Ni1 Sn1 Sn3 44.78(9) . .
Sn2 Ni1 Sn1 K3 -39.39(8) . .
Sn3 Ni1 Sn1 K3 -126.54(6) . .
Sn6 Ni1 Sn1 K3 -178.26(15) . .
Sn5 Ni1 Sn1 K3 16.0(2) . .
Sn8 Ni1 Sn1 K3 37.50(9) . .
Sn7 Ni1 Sn1 K3 155.96(5) . .
Sn4 Ni1 Sn1 K3 97.49(11) . .
Sn9 Ni1 Sn1 K3 -81.76(14) . .
Sn3 Ni1 Sn2 Sn9 -69.93(5) . .
Sn6 Ni1 Sn2 Sn9 -2.87(13) . .
Sn5 Ni1 Sn2 Sn9 68.25(4) . .
Sn8 Ni1 Sn2 Sn9 141.45(8) . .
Sn7 Ni1 Sn2 Sn9 -122.15(18) . .
Sn4 Ni1 Sn2 Sn9 120.00(16) . .
Sn1 Ni1 Sn2 Sn9 -143.72(8) . .
Sn3 Ni1 Sn2 Sn1 73.79(6) . .
Sn6 Ni1 Sn2 Sn1 140.9(2) . .
Sn5 Ni1 Sn2 Sn1 -148.03(9) . .
Sn8 Ni1 Sn2 Sn1 -74.82(4) . .
Sn7 Ni1 Sn2 Sn1 21.57(11) . .
Sn4 Ni1 Sn2 Sn1 -96.27(13) . .
Sn9 Ni1 Sn2 Sn1 143.72(8) . .
Sn3 Ni1 Sn2 Sn8 148.61(8) . .
Sn6 Ni1 Sn2 Sn8 -144.3(2) . .
Sn5 Ni1 Sn2 Sn8 -73.20(7) . .
Sn7 Ni1 Sn2 Sn8 96.40(14) . .
Sn4 Ni1 Sn2 Sn8 -21.45(10) . .
Sn1 Ni1 Sn2 Sn8 74.82(4) . .
Sn9 Ni1 Sn2 Sn8 -141.45(8) . .
Sn6 Ni1 Sn2 Sn3 67.07(16) . .
Sn5 Ni1 Sn2 Sn3 138.18(8) . .
Sn8 Ni1 Sn2 Sn3 -148.61(8) . .
Sn7 Ni1 Sn2 Sn3 -52.22(14) . .
Sn4 Ni1 Sn2 Sn3 -170.06(17) . .
Sn1 Ni1 Sn2 Sn3 -73.79(6) . .
Sn9 Ni1 Sn2 Sn3 69.93(5) . .
Sn3 Ni1 Sn2 K1 -163.30(5) . .
Sn6 Ni1 Sn2 K1 -96.23(17) . .
Sn5 Ni1 Sn2 K1 -25.12(8) . .
Sn8 Ni1 Sn2 K1 48.08(7) . .
Sn7 Ni1 Sn2 K1 144.48(14) . .
Sn4 Ni1 Sn2 K1 26.64(15) . .
Sn1 Ni1 Sn2 K1 122.91(6) . .
Sn9 Ni1 Sn2 K1 -93.37(6) . .
Sn3 Ni1 Sn2 K2 -15.16(7) . .
Sn6 Ni1 Sn2 K2 51.90(19) . .
Sn5 Ni1 Sn2 K2 123.02(6) . .
Sn8 Ni1 Sn2 K2 -163.78(4) . .
Sn7 Ni1 Sn2 K2 -67.38(15) . .
Sn4 Ni1 Sn2 K2 174.77(11) . .
Sn1 Ni1 Sn2 K2 -88.96(6) . .
Sn9 Ni1 Sn2 K2 54.77(7) . .
Sn3 Ni1 Sn2 K3 107.73(5) . .
Sn6 Ni1 Sn2 K3 174.79(14) . .
Sn5 Ni1 Sn2 K3 -114.09(5) . .
Sn8 Ni1 Sn2 K3 -40.89(7) . .
Sn7 Ni1 Sn2 K3 55.51(17) . .
Sn4 Ni1 Sn2 K3 -62.34(15) . .
Sn1 Ni1 Sn2 K3 33.93(7) . .
Sn9 Ni1 Sn2 K3 177.66(4) . .
Sn7 Sn1 Sn2 Ni1 -12.98(8) . .
Sn8 Sn1 Sn2 Ni1 66.13(8) . .
Sn3 Sn1 Sn2 Ni1 -59.50(8) . .
K3 Sn1 Sn2 Ni1 143.21(8) . .
Ni1 Sn1 Sn2 Sn9 33.08(8) . .
Sn7 Sn1 Sn2 Sn9 20.10(3) . .
Sn8 Sn1 Sn2 Sn9 99.21(3) . .
Sn3 Sn1 Sn2 Sn9 -26.41(2) . .
K3 Sn1 Sn2 Sn9 176.29(4) . .
Ni1 Sn1 Sn2 Sn8 -66.13(8) . .
Sn7 Sn1 Sn2 Sn8 -79.11(2) . .
Sn3 Sn1 Sn2 Sn8 -125.62(2) . .
K3 Sn1 Sn2 Sn8 77.08(3) . .
Ni1 Sn1 Sn2 Sn3 59.50(8) . .
Sn7 Sn1 Sn2 Sn3 46.51(2) . .
Sn8 Sn1 Sn2 Sn3 125.62(2) . .
K3 Sn1 Sn2 Sn3 -157.30(4) . .
Ni1 Sn1 Sn2 K1 -87.93(10) . .
Sn7 Sn1 Sn2 K1 -100.92(6) . .
Sn8 Sn1 Sn2 K1 -21.81(6) . .
Sn3 Sn1 Sn2 K1 -147.43(6) . .
K3 Sn1 Sn2 K1 55.27(7) . .
Ni1 Sn1 Sn2 K2 110.96(8) . .
Sn7 Sn1 Sn2 K2 97.98(4) . .
Sn8 Sn1 Sn2 K2 177.09(4) . .
Sn3 Sn1 Sn2 K2 51.47(4) . .
K3 Sn1 Sn2 K2 -105.83(5) . .
Ni1 Sn1 Sn2 K3 -143.21(8) . .
Sn7 Sn1 Sn2 K3 -156.19(4) . .
Sn8 Sn1 Sn2 K3 -77.08(3) . .
Sn3 Sn1 Sn2 K3 157.30(4) . .
Sn2 Ni1 Sn3 Sn9 69.28(6) . .
Sn6 Ni1 Sn3 Sn9 -70.15(5) . .
Sn5 Ni1 Sn3 Sn9 -3.79(14) . .
Sn8 Ni1 Sn3 Sn9 118.6(2) . .
Sn7 Ni1 Sn3 Sn9 -144.65(8) . .
Sn4 Ni1 Sn3 Sn9 -120.46(14) . .
Sn1 Ni1 Sn3 Sn9 142.00(9) . .
Sn2 Ni1 Sn3 Sn7 -146.07(7) . .
Sn6 Ni1 Sn3 Sn7 74.50(8) . .
Sn5 Ni1 Sn3 Sn7 140.9(2) . .
Sn8 Ni1 Sn3 Sn7 -96.75(18) . .
Sn4 Ni1 Sn3 Sn7 24.18(9) . .
Sn1 Ni1 Sn3 Sn7 -73.36(5) . .
Sn9 Ni1 Sn3 Sn7 144.65(8) . .
Sn2 Ni1 Sn3 Sn1 -72.72(6) . .
Sn6 Ni1 Sn3 Sn1 147.86(11) . .
Sn5 Ni1 Sn3 Sn1 -145.8(2) . .
Sn8 Ni1 Sn3 Sn1 -23.39(14) . .
Sn7 Ni1 Sn3 Sn1 73.36(5) . .
Sn4 Ni1 Sn3 Sn1 97.54(13) . .
Sn9 Ni1 Sn3 Sn1 -142.00(9) . .
Sn2 Ni1 Sn3 Sn6 139.43(9) . .
Sn5 Ni1 Sn3 Sn6 66.35(15) . .
Sn8 Ni1 Sn3 Sn6 -171.2(2) . .
Sn7 Ni1 Sn3 Sn6 -74.50(8) . .
Sn4 Ni1 Sn3 Sn6 -50.32(11) . .
Sn1 Ni1 Sn3 Sn6 -147.86(11) . .
Sn9 Ni1 Sn3 Sn6 70.15(4) . .
Sn6 Ni1 Sn3 Sn2 -139.43(9) . .
Sn5 Ni1 Sn3 Sn2 -73.07(18) . .
Sn8 Ni1 Sn3 Sn2 49.33(17) . .
Sn7 Ni1 Sn3 Sn2 146.07(7) . .
Sn4 Ni1 Sn3 Sn2 170.26(16) . .
Sn1 Ni1 Sn3 Sn2 72.72(6) . .
Sn9 Ni1 Sn3 Sn2 -69.28(6) . .
Sn2 Ni1 Sn3 K4 98.75(7) . .
Sn6 Ni1 Sn3 K4 -40.68(10) . .
Sn5 Ni1 Sn3 K4 25.7(2) . .
Sn8 Ni1 Sn3 K4 148.08(15) . .
Sn7 Ni1 Sn3 K4 -115.18(5) . .
Sn4 Ni1 Sn3 K4 -91.00(13) . .
Sn1 Ni1 Sn3 K4 171.46(5) . .
Sn9 Ni1 Sn3 K4 29.47(9) . .
Sn2 Ni1 Sn3 K1 -167.19(6) . 1_455
Sn6 Ni1 Sn3 K1 53.38(8) . 1_455
Sn5 Ni1 Sn3 K1 119.74(18) . 1_455
Sn8 Ni1 Sn3 K1 -117.86(19) . 1_455
Sn7 Ni1 Sn3 K1 -21.12(8) . 1_455
Sn4 Ni1 Sn3 K1 3.06(15) . 1_455
Sn1 Ni1 Sn3 K1 -94.48(8) . 1_455
Sn9 Ni1 Sn3 K1 123.53(6) . 1_455
Sn2 Ni1 Sn3 K2 14.75(7) . .
Sn6 Ni1 Sn3 K2 -124.68(6) . .
Sn5 Ni1 Sn3 K2 -58.33(19) . .
Sn8 Ni1 Sn3 K2 64.07(19) . .
Sn7 Ni1 Sn3 K2 160.82(4) . .
Sn4 Ni1 Sn3 K2 -175.00(11) . .
Sn1 Ni1 Sn3 K2 87.46(6) . .
Sn9 Ni1 Sn3 K2 -54.53(6) . .
Sn7 Sn1 Sn3 Ni1 -66.57(9) . .
Sn2 Sn1 Sn3 Ni1 60.01(9) . .
Sn8 Sn1 Sn3 Ni1 13.36(9) . .
K3 Sn1 Sn3 Ni1 90.60(10) . .
Ni1 Sn1 Sn3 Sn9 -34.09(9) . .
Sn7 Sn1 Sn3 Sn9 -100.66(3) . .
Sn2 Sn1 Sn3 Sn9 25.92(2) . .
Sn8 Sn1 Sn3 Sn9 -20.73(3) . .
K3 Sn1 Sn3 Sn9 56.51(5) . .
Ni1 Sn1 Sn3 Sn7 66.57(9) . .
Sn2 Sn1 Sn3 Sn7 126.58(2) . .
Sn8 Sn1 Sn3 Sn7 79.93(3) . .
K3 Sn1 Sn3 Sn7 157.17(5) . .
Ni1 Sn1 Sn3 Sn6 24.35(9) . .
Sn7 Sn1 Sn3 Sn6 -42.22(2) . .
Sn2 Sn1 Sn3 Sn6 84.36(2) . .
Sn8 Sn1 Sn3 Sn6 37.71(3) . .
K3 Sn1 Sn3 Sn6 114.95(5) . .
Ni1 Sn1 Sn3 Sn2 -60.01(9) . .
Sn7 Sn1 Sn3 Sn2 -126.58(2) . .
Sn8 Sn1 Sn3 Sn2 -46.65(2) . .
K3 Sn1 Sn3 Sn2 30.59(5) . .
Ni1 Sn1 Sn3 K4 -49.9(2) . .
Sn7 Sn1 Sn3 K4 -116.5(2) . .
Sn2 Sn1 Sn3 K4 10.1(2) . .
Sn8 Sn1 Sn3 K4 -36.6(2) . .
K3 Sn1 Sn3 K4 40.7(2) . .
Ni1 Sn1 Sn3 K1 108.06(10) . 1_455
Sn7 Sn1 Sn3 K1 41.49(5) . 1_455
Sn2 Sn1 Sn3 K1 168.07(5) . 1_455
Sn8 Sn1 Sn3 K1 121.42(5) . 1_455
K3 Sn1 Sn3 K1 -161.34(6) . 1_455
Ni1 Sn1 Sn3 K2 -110.04(10) . .
Sn7 Sn1 Sn3 K2 -176.61(4) . .
Sn2 Sn1 Sn3 K2 -50.04(4) . .
Sn8 Sn1 Sn3 K2 -96.69(4) . .
K3 Sn1 Sn3 K2 -19.44(6) . .
Sn9 Sn2 Sn3 Ni1 78.18(7) . .
Sn1 Sn2 Sn3 Ni1 -71.66(7) . .
Sn8 Sn2 Sn3 Ni1 -25.82(6) . .
K1 Sn2 Sn3 Ni1 37.01(11) . .
K2 Sn2 Sn3 Ni1 164.89(7) . .
K3 Sn2 Sn3 Ni1 -93.80(7) . .
Ni1 Sn2 Sn3 Sn9 -78.18(7) . .
Sn1 Sn2 Sn3 Sn9 -149.84(3) . .
Sn8 Sn2 Sn3 Sn9 -104.00(2) . .
K1 Sn2 Sn3 Sn9 -41.17(10) . .
K2 Sn2 Sn3 Sn9 86.72(3) . .
K3 Sn2 Sn3 Sn9 -171.98(4) . .
Ni1 Sn2 Sn3 Sn7 27.58(6) . .
Sn9 Sn2 Sn3 Sn7 105.76(2) . .
Sn1 Sn2 Sn3 Sn7 -44.080(19) . .
Sn8 Sn2 Sn3 Sn7 1.76(2) . .
K1 Sn2 Sn3 Sn7 64.59(10) . .
K2 Sn2 Sn3 Sn7 -167.52(3) . .
K3 Sn2 Sn3 Sn7 -66.22(4) . .
Ni1 Sn2 Sn3 Sn1 71.66(6) . .
Sn9 Sn2 Sn3 Sn1 149.84(3) . .
Sn8 Sn2 Sn3 Sn1 45.84(2) . .
K1 Sn2 Sn3 Sn1 108.67(10) . .
K2 Sn2 Sn3 Sn1 -123.44(3) . .
K3 Sn2 Sn3 Sn1 -22.14(4) . .
Ni1 Sn2 Sn3 Sn6 -29.77(6) . .
Sn9 Sn2 Sn3 Sn6 48.408(19) . .
Sn1 Sn2 Sn3 Sn6 -101.43(2) . .
Sn8 Sn2 Sn3 Sn6 -55.588(19) . .
K1 Sn2 Sn3 Sn6 7.24(10) . .
K2 Sn2 Sn3 Sn6 135.13(3) . .
K3 Sn2 Sn3 Sn6 -123.57(4) . .
Ni1 Sn2 Sn3 K4 -106.45(7) . .
Sn9 Sn2 Sn3 K4 -28.27(4) . .
Sn1 Sn2 Sn3 K4 -178.11(4) . .
Sn8 Sn2 Sn3 K4 -132.27(4) . .
K1 Sn2 Sn3 K4 -69.44(11) . .
K2 Sn2 Sn3 K4 58.45(5) . .
K3 Sn2 Sn3 K4 159.75(5) . .
Ni1 Sn2 Sn3 K1 36.30(16) . 1_455
Sn9 Sn2 Sn3 K1 114.47(14) . 1_455
Sn1 Sn2 Sn3 K1 -35.37(14) . 1_455
Sn8 Sn2 Sn3 K1 10.48(15) . 1_455
K1 Sn2 Sn3 K1 73.30(15) . 1_455
K2 Sn2 Sn3 K1 -158.81(15) . 1_455
K3 Sn2 Sn3 K1 -57.51(15) . 1_455
Ni1 Sn2 Sn3 K2 -164.89(7) . .
Sn9 Sn2 Sn3 K2 -86.72(3) . .
Sn1 Sn2 Sn3 K2 123.44(3) . .
Sn8 Sn2 Sn3 K2 169.29(3) . .
K1 Sn2 Sn3 K2 -127.89(10) . .
K3 Sn2 Sn3 K2 101.30(5) . .
Sn2 Ni1 Sn4 Sn7 140.45(15) . .
Sn3 Ni1 Sn4 Sn7 -24.69(10) . .
Sn6 Ni1 Sn4 Sn7 -77.33(7) . .
Sn5 Ni1 Sn4 Sn7 -163.64(8) . .
Sn8 Ni1 Sn4 Sn7 118.75(6) . .
Sn1 Ni1 Sn4 Sn7 58.53(8) . .
Sn9 Ni1 Sn4 Sn7 -122.22(15) . .
Sn2 Ni1 Sn4 Sn5 -55.91(13) . .
Sn3 Ni1 Sn4 Sn5 138.95(15) . .
Sn6 Ni1 Sn4 Sn5 86.31(5) . .
Sn8 Ni1 Sn4 Sn5 -77.61(7) . .
Sn7 Ni1 Sn4 Sn5 163.64(8) . .
Sn1 Ni1 Sn4 Sn5 -137.83(13) . .
Sn9 Ni1 Sn4 Sn5 41.42(10) . .
Sn2 Ni1 Sn4 Sn8 21.70(10) . .
Sn3 Ni1 Sn4 Sn8 -143.44(15) . .
Sn6 Ni1 Sn4 Sn8 163.93(9) . .
Sn5 Ni1 Sn4 Sn8 77.61(7) . .
Sn7 Ni1 Sn4 Sn8 -118.75(6) . .
Sn1 Ni1 Sn4 Sn8 -60.21(7) . .
Sn9 Ni1 Sn4 Sn8 119.03(16) . .
Sn2 Ni1 Sn4 Sn6 -142.22(17) . .
Sn3 Ni1 Sn4 Sn6 52.64(11) . .
Sn5 Ni1 Sn4 Sn6 -86.31(5) . .
Sn8 Ni1 Sn4 Sn6 -163.93(9) . .
Sn7 Ni1 Sn4 Sn6 77.33(7) . .
Sn1 Ni1 Sn4 Sn6 135.86(14) . .
Sn9 Ni1 Sn4 Sn6 -44.89(9) . .
Sn2 Ni1 Sn4 K2 175.48(10) . 4_565
Sn3 Ni1 Sn4 K2 10.34(16) . 4_565
Sn6 Ni1 Sn4 K2 -42.30(8) . 4_565
Sn5 Ni1 Sn4 K2 -128.61(6) . 4_565
Sn8 Ni1 Sn4 K2 153.77(5) . 4_565
Sn7 Ni1 Sn4 K2 35.03(7) . 4_565
Sn1 Ni1 Sn4 K2 93.56(10) . 4_565
Sn9 Ni1 Sn4 K2 -87.19(15) . 4_565
Sn2 Ni1 Sn5 Sn4 147.09(8) . .
Sn3 Ni1 Sn5 Sn4 -140.9(2) . .
Sn6 Ni1 Sn5 Sn4 -74.77(8) . .
Sn8 Ni1 Sn5 Sn4 74.39(5) . .
Sn7 Ni1 Sn5 Sn4 -22.67(10) . .
Sn1 Ni1 Sn5 Sn4 95.66(19) . .
Sn9 Ni1 Sn5 Sn4 -144.73(8) . .
Sn2 Ni1 Sn5 Sn9 -68.18(6) . .
Sn3 Ni1 Sn5 Sn9 3.81(14) . .
Sn6 Ni1 Sn5 Sn9 69.97(5) . .
Sn8 Ni1 Sn5 Sn9 -140.87(9) . .
Sn7 Ni1 Sn5 Sn9 122.07(16) . .
Sn4 Ni1 Sn5 Sn9 144.73(8) . .
Sn1 Ni1 Sn5 Sn9 -119.6(2) . .
Sn2 Ni1 Sn5 Sn8 72.69(6) . .
Sn3 Ni1 Sn5 Sn8 144.7(2) . .
Sn6 Ni1 Sn5 Sn8 -149.16(11) . .
Sn7 Ni1 Sn5 Sn8 -97.06(15) . .
Sn4 Ni1 Sn5 Sn8 -74.39(5) . .
Sn1 Ni1 Sn5 Sn8 21.27(15) . .
Sn9 Ni1 Sn5 Sn8 140.87(9) . .
Sn2 Ni1 Sn5 Sn6 -138.15(10) . .
Sn3 Ni1 Sn5 Sn6 -66.16(15) . .
Sn8 Ni1 Sn5 Sn6 149.16(11) . .
Sn7 Ni1 Sn5 Sn6 52.10(12) . .
Sn4 Ni1 Sn5 Sn6 74.77(8) . .
Sn1 Ni1 Sn5 Sn6 170.4(3) . .
Sn9 Ni1 Sn5 Sn6 -69.97(5) . .
Sn2 Ni1 Sn5 K1 24.63(8) . .
Sn3 Ni1 Sn5 K1 96.62(18) . .
Sn6 Ni1 Sn5 K1 162.78(6) . .
Sn8 Ni1 Sn5 K1 -48.06(8) . .
Sn7 Ni1 Sn5 K1 -145.12(13) . .
Sn4 Ni1 Sn5 K1 -122.46(6) . .
Sn1 Ni1 Sn5 K1 -26.8(2) . .
Sn9 Ni1 Sn5 K1 92.81(6) . .
Sn7 Sn4 Sn5 Ni1 13.97(7) . .
Sn8 Sn4 Sn5 Ni1 -66.03(7) . .
Sn6 Sn4 Sn5 Ni1 59.63(7) . .
K2 Sn4 Sn5 Ni1 103.72(10) 4_565 .
Ni1 Sn4 Sn5 Sn9 -32.14(7) . .
Sn7 Sn4 Sn5 Sn9 -18.17(3) . .
Sn8 Sn4 Sn5 Sn9 -98.17(3) . .
Sn6 Sn4 Sn5 Sn9 27.49(2) . .
K2 Sn4 Sn5 Sn9 71.58(7) 4_565 .
Ni1 Sn4 Sn5 Sn8 66.03(7) . .
Sn7 Sn4 Sn5 Sn8 80.00(2) . .
Sn6 Sn4 Sn5 Sn8 125.67(2) . .
K2 Sn4 Sn5 Sn8 169.75(7) 4_565 .
Ni1 Sn4 Sn5 Sn6 -59.63(7) . .
Sn7 Sn4 Sn5 Sn6 -45.66(2) . .
Sn8 Sn4 Sn5 Sn6 -125.67(2) . .
K2 Sn4 Sn5 Sn6 44.09(6) 4_565 .
Ni1 Sn4 Sn5 K1 86.51(9) . .
Sn7 Sn4 Sn5 K1 100.48(6) . .
Sn8 Sn4 Sn5 K1 20.47(6) . .
Sn6 Sn4 Sn5 K1 146.14(6) . .
K2 Sn4 Sn5 K1 -169.78(8) 4_565 .
Sn2 Ni1 Sn6 Sn9 2.86(13) . .
Sn3 Ni1 Sn6 Sn9 70.36(6) . .
Sn5 Ni1 Sn6 Sn9 -69.60(6) . .
Sn8 Ni1 Sn6 Sn9 -118.45(19) . .
Sn7 Ni1 Sn6 Sn9 144.84(8) . .
Sn4 Ni1 Sn6 Sn9 -142.09(8) . .
Sn1 Ni1 Sn6 Sn9 119.6(2) . .
Sn2 Ni1 Sn6 Sn7 -142.0(2) . .
Sn3 Ni1 Sn6 Sn7 -74.48(6) . .
Sn5 Ni1 Sn6 Sn7 145.56(10) . .
Sn8 Ni1 Sn6 Sn7 96.71(19) . .
Sn4 Ni1 Sn6 Sn7 73.07(6) . .
Sn1 Ni1 Sn6 Sn7 -25.27(14) . .
Sn9 Ni1 Sn6 Sn7 -144.84(8) . .
Sn2 Ni1 Sn6 Sn4 144.9(2) . .
Sn3 Ni1 Sn6 Sn4 -147.55(10) . .
Sn5 Ni1 Sn6 Sn4 72.49(7) . .
Sn8 Ni1 Sn6 Sn4 23.64(14) . .
Sn7 Ni1 Sn6 Sn4 -73.07(6) . .
Sn1 Ni1 Sn6 Sn4 -98.34(19) . .
Sn9 Ni1 Sn6 Sn4 142.09(8) . .
Sn2 Ni1 Sn6 Sn3 -67.50(16) . .
Sn5 Ni1 Sn6 Sn3 -139.96(11) . .
Sn8 Ni1 Sn6 Sn3 171.2(2) . .
Sn7 Ni1 Sn6 Sn3 74.48(6) . .
Sn4 Ni1 Sn6 Sn3 147.55(10) . .
Sn1 Ni1 Sn6 Sn3 49.21(15) . .
Sn9 Ni1 Sn6 Sn3 -70.36(6) . .
Sn2 Ni1 Sn6 Sn5 72.45(16) . .
Sn3 Ni1 Sn6 Sn5 139.96(11) . .
Sn8 Ni1 Sn6 Sn5 -48.85(15) . .
Sn7 Ni1 Sn6 Sn5 -145.56(10) . .
Sn4 Ni1 Sn6 Sn5 -72.49(7) . .
Sn1 Ni1 Sn6 Sn5 -170.8(2) . .
Sn9 Ni1 Sn6 Sn5 69.60(6) . .
Sn7 Sn4 Sn6 Ni1 67.06(8) . .
Sn5 Sn4 Sn6 Ni1 -60.97(8) . .
Sn8 Sn4 Sn6 Ni1 -13.57(8) . .
K2 Sn4 Sn6 Ni1 146.42(9) 4_565 .
Ni1 Sn4 Sn6 Sn9 33.95(8) . .
Sn7 Sn4 Sn6 Sn9 101.01(3) . .
Sn5 Sn4 Sn6 Sn9 -27.02(2) . .
Sn8 Sn4 Sn6 Sn9 20.38(3) . .
K2 Sn4 Sn6 Sn9 -179.63(4) 4_565 .
Ni1 Sn4 Sn6 Sn7 -67.06(8) . .
Sn5 Sn4 Sn6 Sn7 -128.03(3) . .
Sn8 Sn4 Sn6 Sn7 -80.63(3) . .
K2 Sn4 Sn6 Sn7 79.36(4) 4_565 .
Ni1 Sn4 Sn6 Sn3 -24.50(8) . .
Sn7 Sn4 Sn6 Sn3 42.56(2) . .
Sn5 Sn4 Sn6 Sn3 -85.47(2) . .
Sn8 Sn4 Sn6 Sn3 -38.07(3) . .
K2 Sn4 Sn6 Sn3 121.91(4) 4_565 .
Ni1 Sn4 Sn6 Sn5 60.97(8) . .
Sn7 Sn4 Sn6 Sn5 128.03(3) . .
Sn8 Sn4 Sn6 Sn5 47.39(2) . .
K2 Sn4 Sn6 Sn5 -152.62(4) 4_565 .
Sn9 Sn3 Sn6 Ni1 77.29(9) . .
Sn7 Sn3 Sn6 Ni1 -69.64(9) . .
Sn1 Sn3 Sn6 Ni1 -26.59(9) . .
Sn2 Sn3 Sn6 Ni1 29.45(9) . .
K4 Sn3 Sn6 Ni1 143.63(9) . .
K1 Sn3 Sn6 Ni1 -132.10(10) 1_455 .
K2 Sn3 Sn6 Ni1 86.20(10) . .
Ni1 Sn3 Sn6 Sn9 -77.29(9) . .
Sn7 Sn3 Sn6 Sn9 -146.92(3) . .
Sn1 Sn3 Sn6 Sn9 -103.87(2) . .
Sn2 Sn3 Sn6 Sn9 -47.834(18) . .
K4 Sn3 Sn6 Sn9 66.35(3) . .
K1 Sn3 Sn6 Sn9 150.61(4) 1_455 .
K2 Sn3 Sn6 Sn9 8.91(4) . .
Ni1 Sn3 Sn6 Sn7 69.64(9) . .
Sn9 Sn3 Sn6 Sn7 146.92(3) . .
Sn1 Sn3 Sn6 Sn7 43.05(2) . .
Sn2 Sn3 Sn6 Sn7 99.09(2) . .
K4 Sn3 Sn6 Sn7 -146.73(4) . .
K1 Sn3 Sn6 Sn7 -62.46(4) 1_455 .
K2 Sn3 Sn6 Sn7 155.83(5) . .
Ni1 Sn3 Sn6 Sn4 26.51(9) . .
Sn9 Sn3 Sn6 Sn4 103.80(3) . .
Sn7 Sn3 Sn6 Sn4 -43.13(2) . .
Sn1 Sn3 Sn6 Sn4 -0.08(3) . .
Sn2 Sn3 Sn6 Sn4 55.96(2) . .
K4 Sn3 Sn6 Sn4 170.14(4) . .
K1 Sn3 Sn6 Sn4 -105.59(4) 1_455 .
K2 Sn3 Sn6 Sn4 112.71(5) . .
Ni1 Sn3 Sn6 Sn5 -29.31(9) . .
Sn9 Sn3 Sn6 Sn5 47.979(18) . .
Sn7 Sn3 Sn6 Sn5 -98.95(2) . .
Sn1 Sn3 Sn6 Sn5 -55.89(2) . .
Sn2 Sn3 Sn6 Sn5 0.146(18) . .
K4 Sn3 Sn6 Sn5 114.33(3) . .
K1 Sn3 Sn6 Sn5 -161.41(4) 1_455 .
K2 Sn3 Sn6 Sn5 56.89(5) . .
Sn4 Sn5 Sn6 Ni1 70.74(9) . .
Sn9 Sn5 Sn6 Ni1 -77.84(9) . .
Sn8 Sn5 Sn6 Ni1 25.27(9) . .
K1 Sn5 Sn6 Ni1 -36.82(13) . .
Ni1 Sn5 Sn6 Sn9 77.84(9) . .
Sn4 Sn5 Sn6 Sn9 148.58(2) . .
Sn8 Sn5 Sn6 Sn9 103.10(2) . .
K1 Sn5 Sn6 Sn9 41.02(9) . .
Ni1 Sn5 Sn6 Sn7 -27.98(9) . .
Sn4 Sn5 Sn6 Sn7 42.76(2) . .
Sn9 Sn5 Sn6 Sn7 -105.82(2) . .
Sn8 Sn5 Sn6 Sn7 -2.72(3) . .
K1 Sn5 Sn6 Sn7 -64.80(10) . .
Ni1 Sn5 Sn6 Sn4 -70.74(9) . .
Sn9 Sn5 Sn6 Sn4 -148.58(2) . .
Sn8 Sn5 Sn6 Sn4 -45.48(2) . .
K1 Sn5 Sn6 Sn4 -107.56(10) . .
Ni1 Sn5 Sn6 Sn3 29.41(9) . .
Sn4 Sn5 Sn6 Sn3 100.15(2) . .
Sn9 Sn5 Sn6 Sn3 -48.427(17) . .
Sn8 Sn5 Sn6 Sn3 54.68(2) . .
K1 Sn5 Sn6 Sn3 -7.41(10) . .
Sn2 Ni1 Sn7 Sn4 -141.86(17) . .
Sn3 Ni1 Sn7 Sn4 163.04(8) . .
Sn6 Ni1 Sn7 Sn4 77.71(6) . .
Sn5 Ni1 Sn7 Sn4 22.89(11) . .
Sn8 Ni1 Sn7 Sn4 -59.77(8) . .
Sn1 Ni1 Sn7 Sn4 -120.04(6) . .
Sn9 Ni1 Sn7 Sn4 120.22(15) . .
Sn2 Ni1 Sn7 Sn1 -21.82(11) . .
Sn3 Ni1 Sn7 Sn1 -76.92(6) . .
Sn6 Ni1 Sn7 Sn1 -162.25(9) . .
Sn5 Ni1 Sn7 Sn1 142.93(17) . .
Sn8 Ni1 Sn7 Sn1 60.26(7) . .
Sn4 Ni1 Sn7 Sn1 120.04(6) . .
Sn9 Ni1 Sn7 Sn1 -119.74(16) . .
Sn2 Ni1 Sn7 Sn3 55.10(14) . .
Sn6 Ni1 Sn7 Sn3 -85.33(6) . .
Sn5 Ni1 Sn7 Sn3 -140.15(16) . .
Sn8 Ni1 Sn7 Sn3 137.18(12) . .
Sn4 Ni1 Sn7 Sn3 -163.04(8) . .
Sn1 Ni1 Sn7 Sn3 76.92(6) . .
Sn9 Ni1 Sn7 Sn3 -42.82(10) . .
Sn2 Ni1 Sn7 Sn6 140.42(19) . .
Sn3 Ni1 Sn7 Sn6 85.33(6) . .
Sn5 Ni1 Sn7 Sn6 -54.82(11) . .
Sn8 Ni1 Sn7 Sn6 -137.49(14) . .
Sn4 Ni1 Sn7 Sn6 -77.71(6) . .
Sn1 Ni1 Sn7 Sn6 162.25(9) . .
Sn9 Ni1 Sn7 Sn6 42.50(9) . .
Sn2 Ni1 Sn7 K1 78.97(16) . 1_455
Sn3 Ni1 Sn7 K1 23.87(9) . 1_455
Sn6 Ni1 Sn7 K1 -61.45(10) . 1_455
Sn5 Ni1 Sn7 K1 -116.27(14) . 1_455
Sn8 Ni1 Sn7 K1 161.06(8) . 1_455
Sn4 Ni1 Sn7 K1 -139.17(7) . 1_455
Sn1 Ni1 Sn7 K1 100.79(7) . 1_455
Sn9 Ni1 Sn7 K1 -18.95(17) . 1_455
Sn2 Ni1 Sn7 K2 -167.66(13) . 4_565
Sn3 Ni1 Sn7 K2 137.24(5) . 4_565
Sn6 Ni1 Sn7 K2 51.91(7) . 4_565
Sn5 Ni1 Sn7 K2 -2.91(16) . 4_565
Sn8 Ni1 Sn7 K2 -85.58(9) . 4_565
Sn4 Ni1 Sn7 K2 -25.80(6) . 4_565
Sn1 Ni1 Sn7 K2 -145.84(5) . 4_565
Sn9 Ni1 Sn7 K2 94.41(13) . 4_565
Sn5 Sn4 Sn7 Ni1 -13.58(6) . .
Sn8 Sn4 Sn7 Ni1 45.78(6) . .
Sn6 Sn4 Sn7 Ni1 -62.15(6) . .
K2 Sn4 Sn7 Ni1 -151.32(7) 4_565 .
Ni1 Sn4 Sn7 Sn1 -45.79(6) . .
Sn5 Sn4 Sn7 Sn1 -59.37(2) . .
Sn8 Sn4 Sn7 Sn1 -0.009(19) . .
Sn6 Sn4 Sn7 Sn1 -107.93(2) . .
K2 Sn4 Sn7 Sn1 162.90(3) 4_565 .
Ni1 Sn4 Sn7 Sn3 13.91(6) . .
Sn5 Sn4 Sn7 Sn3 0.33(3) . .
Sn8 Sn4 Sn7 Sn3 59.69(2) . .
Sn6 Sn4 Sn7 Sn3 -48.24(2) . .
K2 Sn4 Sn7 Sn3 -137.41(3) 4_565 .
Ni1 Sn4 Sn7 Sn6 62.15(6) . .
Sn5 Sn4 Sn7 Sn6 48.56(2) . .
Sn8 Sn4 Sn7 Sn6 107.92(2) . .
K2 Sn4 Sn7 Sn6 -89.17(3) 4_565 .
Ni1 Sn4 Sn7 K1 93.55(10) . 1_455
Sn5 Sn4 Sn7 K1 79.97(9) . 1_455
Sn8 Sn4 Sn7 K1 139.33(8) . 1_455
Sn6 Sn4 Sn7 K1 31.41(9) . 1_455
K2 Sn4 Sn7 K1 -57.76(9) 4_565 1_455
Ni1 Sn4 Sn7 K2 151.32(7) . 4_565
Sn5 Sn4 Sn7 K2 137.73(4) . 4_565
Sn8 Sn4 Sn7 K2 -162.91(3) . 4_565
Sn6 Sn4 Sn7 K2 89.17(3) . 4_565
Sn2 Sn1 Sn7 Ni1 12.58(8) . .
Sn8 Sn1 Sn7 Ni1 -45.56(8) . .
Sn3 Sn1 Sn7 Ni1 62.26(8) . .
K3 Sn1 Sn7 Ni1 -71.29(11) . .
Ni1 Sn1 Sn7 Sn4 45.57(8) . .
Sn2 Sn1 Sn7 Sn4 58.15(2) . .
Sn8 Sn1 Sn7 Sn4 0.009(19) . .
Sn3 Sn1 Sn7 Sn4 107.83(2) . .
K3 Sn1 Sn7 Sn4 -25.72(8) . .
Ni1 Sn1 Sn7 Sn3 -62.26(8) . .
Sn2 Sn1 Sn7 Sn3 -49.68(2) . .
Sn8 Sn1 Sn7 Sn3 -107.82(2) . .
K3 Sn1 Sn7 Sn3 -133.55(8) . .
Ni1 Sn1 Sn7 Sn6 -14.57(8) . .
Sn2 Sn1 Sn7 Sn6 -1.98(3) . .
Sn8 Sn1 Sn7 Sn6 -60.13(2) . .
Sn3 Sn1 Sn7 Sn6 47.70(2) . .
K3 Sn1 Sn7 Sn6 -85.85(8) . .
Ni1 Sn1 Sn7 K1 -110.39(9) . 1_455
Sn2 Sn1 Sn7 K1 -97.81(5) . 1_455
Sn8 Sn1 Sn7 K1 -155.95(5) . 1_455
Sn3 Sn1 Sn7 K1 -48.13(5) . 1_455
K3 Sn1 Sn7 K1 178.32(9) . 1_455
Ni1 Sn1 Sn7 K2 72.51(9) . 4_565
Sn2 Sn1 Sn7 K2 85.09(6) . 4_565
Sn8 Sn1 Sn7 K2 26.94(6) . 4_565
Sn3 Sn1 Sn7 K2 134.77(6) . 4_565
K3 Sn1 Sn7 K2 1.22(10) . 4_565
Sn9 Sn3 Sn7 Ni1 31.89(7) . .
Sn1 Sn3 Sn7 Ni1 -67.76(7) . .
Sn6 Sn3 Sn7 Ni1 60.61(7) . .
Sn2 Sn3 Sn7 Ni1 -25.23(7) . .
K4 Sn3 Sn7 Ni1 101.40(8) . .
K1 Sn3 Sn7 Ni1 158.14(8) 1_455 .
K2 Sn3 Sn7 Ni1 -58.39(12) . .
Ni1 Sn3 Sn7 Sn4 -14.51(7) . .
Sn9 Sn3 Sn7 Sn4 17.39(3) . .
Sn1 Sn3 Sn7 Sn4 -82.27(2) . .
Sn6 Sn3 Sn7 Sn4 46.11(2) . .
Sn2 Sn3 Sn7 Sn4 -39.73(2) . .
K4 Sn3 Sn7 Sn4 86.90(4) . .
K1 Sn3 Sn7 Sn4 143.63(5) 1_455 .
K2 Sn3 Sn7 Sn4 -72.90(11) . .
Ni1 Sn3 Sn7 Sn1 67.76(7) . .
Sn9 Sn3 Sn7 Sn1 99.66(2) . .
Sn6 Sn3 Sn7 Sn1 128.37(2) . .
Sn2 Sn3 Sn7 Sn1 42.535(18) . .
K4 Sn3 Sn7 Sn1 169.16(4) . .
K1 Sn3 Sn7 Sn1 -134.10(5) 1_455 .
K2 Sn3 Sn7 Sn1 9.37(10) . .
Ni1 Sn3 Sn7 Sn6 -60.61(7) . .
Sn9 Sn3 Sn7 Sn6 -28.72(2) . .
Sn1 Sn3 Sn7 Sn6 -128.37(2) . .
Sn2 Sn3 Sn7 Sn6 -85.84(2) . .
K4 Sn3 Sn7 Sn6 40.79(4) . .
K1 Sn3 Sn7 Sn6 97.52(5) 1_455 .
K2 Sn3 Sn7 Sn6 -119.01(11) . .
Ni1 Sn3 Sn7 K1 -158.14(8) . 1_455
Sn9 Sn3 Sn7 K1 -126.24(6) . 1_455
Sn1 Sn3 Sn7 K1 134.10(5) . 1_455
Sn6 Sn3 Sn7 K1 -97.52(5) . 1_455
Sn2 Sn3 Sn7 K1 176.64(5) . 1_455
K4 Sn3 Sn7 K1 -56.73(6) . 1_455
K2 Sn3 Sn7 K1 143.47(12) . 1_455
Ni1 Sn3 Sn7 K2 -75.63(9) . 4_565
Sn9 Sn3 Sn7 K2 -43.74(6) . 4_565
Sn1 Sn3 Sn7 K2 -143.39(6) . 4_565
Sn6 Sn3 Sn7 K2 -15.02(6) . 4_565
Sn2 Sn3 Sn7 K2 -100.86(6) . 4_565
K4 Sn3 Sn7 K2 25.77(7) . 4_565
K1 Sn3 Sn7 K2 82.50(8) 1_455 4_565
K2 Sn3 Sn7 K2 -134.02(14) . 4_565
Sn9 Sn6 Sn7 Ni1 -31.79(9) . .
Sn4 Sn6 Sn7 Ni1 67.09(9) . .
Sn3 Sn6 Sn7 Ni1 -60.61(9) . .
Sn5 Sn6 Sn7 Ni1 25.76(9) . .
Ni1 Sn6 Sn7 Sn4 -67.09(9) . .
Sn9 Sn6 Sn7 Sn4 -98.88(3) . .
Sn3 Sn6 Sn7 Sn4 -127.70(3) . .
Sn5 Sn6 Sn7 Sn4 -41.33(2) . .
Ni1 Sn6 Sn7 Sn1 15.25(9) . .
Sn9 Sn6 Sn7 Sn1 -16.54(3) . .
Sn4 Sn6 Sn7 Sn1 82.34(3) . .
Sn3 Sn6 Sn7 Sn1 -45.36(2) . .
Sn5 Sn6 Sn7 Sn1 41.01(3) . .
Ni1 Sn6 Sn7 Sn3 60.61(9) . .
Sn9 Sn6 Sn7 Sn3 28.82(2) . .
Sn4 Sn6 Sn7 Sn3 127.70(3) . .
Sn5 Sn6 Sn7 Sn3 86.37(2) . .
Ni1 Sn6 Sn7 K1 130.18(10) . 1_455
Sn9 Sn6 Sn7 K1 98.39(5) . 1_455
Sn4 Sn6 Sn7 K1 -162.73(5) . 1_455
Sn3 Sn6 Sn7 K1 69.57(5) . 1_455
Sn5 Sn6 Sn7 K1 155.94(5) . 1_455
Ni1 Sn6 Sn7 K2 -129.63(9) . 4_565
Sn9 Sn6 Sn7 K2 -161.42(4) . 4_565
Sn4 Sn6 Sn7 K2 -62.54(4) . 4_565
Sn3 Sn6 Sn7 K2 169.76(4) . 4_565
Sn5 Sn6 Sn7 K2 -103.87(4) . 4_565
Sn2 Ni1 Sn8 Sn4 -165.28(8) . .
Sn3 Ni1 Sn8 Sn4 142.6(2) . .
Sn6 Ni1 Sn8 Sn4 -24.05(14) . .
Sn5 Ni1 Sn8 Sn4 -75.36(6) . .
Sn7 Ni1 Sn8 Sn4 59.30(9) . .
Sn1 Ni1 Sn8 Sn4 118.93(8) . .
Sn9 Ni1 Sn8 Sn4 -120.70(14) . .
Sn3 Ni1 Sn8 Sn2 -52.16(17) . .
Sn6 Ni1 Sn8 Sn2 141.2(2) . .
Sn5 Ni1 Sn8 Sn2 89.92(7) . .
Sn7 Ni1 Sn8 Sn2 -135.43(12) . .
Sn4 Ni1 Sn8 Sn2 165.28(8) . .
Sn1 Ni1 Sn8 Sn2 -75.80(6) . .
Sn9 Ni1 Sn8 Sn2 44.58(10) . .
Sn2 Ni1 Sn8 Sn1 75.80(6) . .
Sn3 Ni1 Sn8 Sn1 23.64(14) . .
Sn6 Ni1 Sn8 Sn1 -143.0(2) . .
Sn5 Ni1 Sn8 Sn1 165.71(11) . .
Sn7 Ni1 Sn8 Sn1 -59.63(7) . .
Sn4 Ni1 Sn8 Sn1 -118.93(8) . .
Sn9 Ni1 Sn8 Sn1 120.38(16) . .
Sn2 Ni1 Sn8 Sn5 -89.92(7) . .
Sn3 Ni1 Sn8 Sn5 -142.1(2) . .
Sn6 Ni1 Sn8 Sn5 51.31(14) . .
Sn7 Ni1 Sn8 Sn5 134.66(14) . .
Sn4 Ni1 Sn8 Sn5 75.36(6) . .
Sn1 Ni1 Sn8 Sn5 -165.71(11) . .
Sn9 Ni1 Sn8 Sn5 -45.33(8) . .
Sn2 Ni1 Sn8 K1 -44.45(7) . .
Sn3 Ni1 Sn8 K1 -96.60(19) . .
Sn6 Ni1 Sn8 K1 96.78(19) . .
Sn5 Ni1 Sn8 K1 45.47(8) . .
Sn7 Ni1 Sn8 K1 -179.87(9) . .
Sn4 Ni1 Sn8 K1 120.83(6) . .
Sn1 Ni1 Sn8 K1 -120.24(7) . .
Sn9 Ni1 Sn8 K1 0.14(14) . .
Sn2 Ni1 Sn8 K3 42.35(7) . .
Sn3 Ni1 Sn8 K3 -9.8(2) . .
Sn6 Ni1 Sn8 K3 -176.42(16) . .
Sn5 Ni1 Sn8 K3 132.27(6) . .
Sn7 Ni1 Sn8 K3 -93.08(10) . .
Sn4 Ni1 Sn8 K3 -152.37(4) . .
Sn1 Ni1 Sn8 K3 -33.44(8) . .
Sn9 Ni1 Sn8 K3 86.93(12) . .
Sn7 Sn4 Sn8 Ni1 -46.05(7) . .
Sn5 Sn4 Sn8 Ni1 63.28(7) . .
Sn6 Sn4 Sn8 Ni1 13.08(7) . .
K2 Sn4 Sn8 Ni1 -98.02(14) 4_565 .
Ni1 Sn4 Sn8 Sn2 -12.14(7) . .
Sn7 Sn4 Sn8 Sn2 -58.20(2) . .
Sn5 Sn4 Sn8 Sn2 51.14(2) . .
Sn6 Sn4 Sn8 Sn2 0.94(3) . .
K2 Sn4 Sn8 Sn2 -110.16(12) 4_565 .
Ni1 Sn4 Sn8 Sn1 46.06(7) . .
Sn7 Sn4 Sn8 Sn1 0.009(19) . .
Sn5 Sn4 Sn8 Sn1 109.34(2) . .
Sn6 Sn4 Sn8 Sn1 59.15(2) . .
K2 Sn4 Sn8 Sn1 -51.95(12) 4_565 .
Ni1 Sn4 Sn8 Sn5 -63.28(7) . .
Sn7 Sn4 Sn8 Sn5 -109.33(2) . .
Sn6 Sn4 Sn8 Sn5 -50.20(2) . .
K2 Sn4 Sn8 Sn5 -161.30(12) 4_565 .
Ni1 Sn4 Sn8 K1 -82.37(8) . .
Sn7 Sn4 Sn8 K1 -128.43(5) . .
Sn5 Sn4 Sn8 K1 -19.09(5) . .
Sn6 Sn4 Sn8 K1 -69.29(5) . .
K2 Sn4 Sn8 K1 179.61(12) 4_565 .
Ni1 Sn4 Sn8 K3 65.45(9) . .
Sn7 Sn4 Sn8 K3 19.39(7) . .
Sn5 Sn4 Sn8 K3 128.73(7) . .
Sn6 Sn4 Sn8 K3 78.53(7) . .
K2 Sn4 Sn8 K3 -32.57(15) 4_565 .
Sn9 Sn2 Sn8 Ni1 -34.68(7) . .
Sn1 Sn2 Sn8 Ni1 67.62(7) . .
Sn3 Sn2 Sn8 Ni1 23.56(7) . .
K1 Sn2 Sn8 Ni1 -130.87(9) . .
K2 Sn2 Sn8 Ni1 58.11(13) . .
K3 Sn2 Sn8 Ni1 137.44(8) . .
Ni1 Sn2 Sn8 Sn4 12.56(7) . .
Sn9 Sn2 Sn8 Sn4 -22.12(3) . .
Sn1 Sn2 Sn8 Sn4 80.18(3) . .
Sn3 Sn2 Sn8 Sn4 36.13(3) . .
K1 Sn2 Sn8 Sn4 -118.31(5) . .
K2 Sn2 Sn8 Sn4 70.67(12) . .
K3 Sn2 Sn8 Sn4 150.01(4) . .
Ni1 Sn2 Sn8 Sn1 -67.62(7) . .
Sn9 Sn2 Sn8 Sn1 -102.30(3) . .
Sn3 Sn2 Sn8 Sn1 -44.057(18) . .
K1 Sn2 Sn8 Sn1 161.51(5) . .
K2 Sn2 Sn8 Sn1 -9.51(12) . .
K3 Sn2 Sn8 Sn1 69.82(3) . .
Ni1 Sn2 Sn8 Sn5 58.63(7) . .
Sn9 Sn2 Sn8 Sn5 23.95(2) . .
Sn1 Sn2 Sn8 Sn5 126.25(2) . .
Sn3 Sn2 Sn8 Sn5 82.19(2) . .
K1 Sn2 Sn8 Sn5 -72.24(5) . .
K2 Sn2 Sn8 Sn5 116.74(12) . .
K3 Sn2 Sn8 Sn5 -163.92(4) . .
Ni1 Sn2 Sn8 K1 130.87(9) . .
Sn9 Sn2 Sn8 K1 96.19(5) . .
Sn1 Sn2 Sn8 K1 -161.51(5) . .
Sn3 Sn2 Sn8 K1 154.43(5) . .
K2 Sn2 Sn8 K1 -171.02(13) . .
K3 Sn2 Sn8 K1 -91.69(6) . .
Ni1 Sn2 Sn8 K3 -137.44(8) . .
Sn9 Sn2 Sn8 K3 -172.13(4) . .
Sn1 Sn2 Sn8 K3 -69.82(3) . .
Sn3 Sn2 Sn8 K3 -113.88(3) . .
K1 Sn2 Sn8 K3 91.69(6) . .
K2 Sn2 Sn8 K3 -79.34(12) . .
Sn7 Sn1 Sn8 Ni1 45.92(9) . .
Sn2 Sn1 Sn8 Ni1 -63.15(9) . .
Sn3 Sn1 Sn8 Ni1 -12.96(9) . .
K3 Sn1 Sn8 Ni1 -144.37(9) . .
Ni1 Sn1 Sn8 Sn4 -45.93(9) . .
Sn7 Sn1 Sn8 Sn4 -0.009(19) . .
Sn2 Sn1 Sn8 Sn4 -109.08(2) . .
Sn3 Sn1 Sn8 Sn4 -58.89(3) . .
K3 Sn1 Sn8 Sn4 169.70(3) . .
Ni1 Sn1 Sn8 Sn2 63.15(9) . .
Sn7 Sn1 Sn8 Sn2 109.07(2) . .
Sn3 Sn1 Sn8 Sn2 50.19(2) . .
K3 Sn1 Sn8 Sn2 -81.22(3) . .
Ni1 Sn1 Sn8 Sn5 11.78(9) . .
Sn7 Sn1 Sn8 Sn5 57.70(3) . .
Sn2 Sn1 Sn8 Sn5 -51.37(2) . .
Sn3 Sn1 Sn8 Sn5 -1.18(3) . .
K3 Sn1 Sn8 Sn5 -132.59(4) . .
Ni1 Sn1 Sn8 K1 82.86(10) . .
Sn7 Sn1 Sn8 K1 128.78(5) . .
Sn2 Sn1 Sn8 K1 19.71(5) . .
Sn3 Sn1 Sn8 K1 69.90(6) . .
K3 Sn1 Sn8 K1 -61.51(6) . .
Ni1 Sn1 Sn8 K3 144.37(9) . .
Sn7 Sn1 Sn8 K3 -169.71(3) . .
Sn2 Sn1 Sn8 K3 81.22(3) . .
Sn3 Sn1 Sn8 K3 131.41(4) . .
Sn4 Sn5 Sn8 Ni1 -67.68(9) . .
Sn9 Sn5 Sn8 Ni1 34.97(10) . .
Sn6 Sn5 Sn8 Ni1 -23.26(9) . .
K1 Sn5 Sn8 Ni1 130.04(10) . .
Ni1 Sn5 Sn8 Sn4 67.68(9) . .
Sn9 Sn5 Sn8 Sn4 102.65(3) . .
Sn6 Sn5 Sn8 Sn4 44.42(2) . .
K1 Sn5 Sn8 Sn4 -162.28(5) . .
Ni1 Sn5 Sn8 Sn2 -58.77(9) . .
Sn4 Sn5 Sn8 Sn2 -126.45(3) . .
Sn9 Sn5 Sn8 Sn2 -23.80(3) . .
Sn6 Sn5 Sn8 Sn2 -82.03(2) . .
K1 Sn5 Sn8 Sn2 71.27(5) . .
Ni1 Sn5 Sn8 Sn1 -12.23(9) . .
Sn4 Sn5 Sn8 Sn1 -79.91(3) . .
Sn9 Sn5 Sn8 Sn1 22.74(4) . .
Sn6 Sn5 Sn8 Sn1 -35.49(3) . .
K1 Sn5 Sn8 Sn1 117.81(5) . .
Ni1 Sn5 Sn8 K1 -130.04(10) . .
Sn4 Sn5 Sn8 K1 162.28(5) . .
Sn9 Sn5 Sn8 K1 -95.07(5) . .
Sn6 Sn5 Sn8 K1 -153.30(5) . .
Ni1 Sn5 Sn8 K3 -80.33(11) . .
Sn4 Sn5 Sn8 K3 -148.01(5) . .
Sn9 Sn5 Sn8 K3 -45.36(6) . .
Sn6 Sn5 Sn8 K3 -103.59(5) . .
K1 Sn5 Sn8 K3 49.71(6) . .
Sn3 Ni1 Sn9 Sn2 89.67(7) . .
Sn6 Ni1 Sn9 Sn2 177.85(10) . .
Sn5 Ni1 Sn9 Sn2 -93.17(8) . .
Sn8 Ni1 Sn9 Sn2 -46.12(10) . .
Sn7 Ni1 Sn9 Sn2 133.89(16) . .
Sn4 Ni1 Sn9 Sn2 -135.58(17) . .
Sn1 Ni1 Sn9 Sn2 43.54(10) . .
Sn2 Ni1 Sn9 Sn5 93.17(8) . .
Sn3 Ni1 Sn9 Sn5 -177.16(11) . .
Sn6 Ni1 Sn9 Sn5 -88.98(7) . .
Sn8 Ni1 Sn9 Sn5 47.05(10) . .
Sn7 Ni1 Sn9 Sn5 -132.94(17) . .
Sn4 Ni1 Sn9 Sn5 -42.41(10) . .
Sn1 Ni1 Sn9 Sn5 136.71(17) . .
Sn2 Ni1 Sn9 Sn6 -177.85(10) . .
Sn3 Ni1 Sn9 Sn6 -88.18(7) . .
Sn5 Ni1 Sn9 Sn6 88.98(7) . .
Sn8 Ni1 Sn9 Sn6 136.03(16) . .
Sn7 Ni1 Sn9 Sn6 -43.96(10) . .
Sn4 Ni1 Sn9 Sn6 46.57(11) . .
Sn1 Ni1 Sn9 Sn6 -134.31(17) . .
Sn2 Ni1 Sn9 Sn3 -89.67(7) . .
Sn6 Ni1 Sn9 Sn3 88.18(8) . .
Sn5 Ni1 Sn9 Sn3 177.16(11) . .
Sn8 Ni1 Sn9 Sn3 -135.79(16) . .
Sn7 Ni1 Sn9 Sn3 44.22(10) . .
Sn4 Ni1 Sn9 Sn3 134.75(17) . .
Sn1 Ni1 Sn9 Sn3 -46.13(10) . .
Sn2 Ni1 Sn9 K4 -119.98(6) . .
Sn3 Ni1 Sn9 K4 -30.31(9) . .
Sn6 Ni1 Sn9 K4 57.87(8) . .
Sn5 Ni1 Sn9 K4 146.85(5) . .
Sn8 Ni1 Sn9 K4 -166.10(10) . .
Sn7 Ni1 Sn9 K4 13.91(16) . .
Sn4 Ni1 Sn9 K4 104.44(13) . .
Sn1 Ni1 Sn9 K4 -76.44(15) . .
Sn1 Sn2 Sn9 Ni1 -31.40(8) . .
Sn8 Sn2 Sn9 Ni1 32.48(8) . .
Sn3 Sn2 Sn9 Ni1 -57.98(8) . .
K1 Sn2 Sn9 Ni1 104.26(9) . .
K2 Sn2 Sn9 Ni1 -129.40(9) . .
K3 Sn2 Sn9 Ni1 -12.6(2) . .
Ni1 Sn2 Sn9 Sn5 -56.64(8) . .
Sn1 Sn2 Sn9 Sn5 -88.04(3) . .
Sn8 Sn2 Sn9 Sn5 -24.16(2) . .
Sn3 Sn2 Sn9 Sn5 -114.62(2) . .
K1 Sn2 Sn9 Sn5 47.61(5) . .
K2 Sn2 Sn9 Sn5 173.95(4) . .
K3 Sn2 Sn9 Sn5 -69.2(2) . .
Ni1 Sn2 Sn9 Sn6 1.72(8) . .
Sn1 Sn2 Sn9 Sn6 -29.68(3) . .
Sn8 Sn2 Sn9 Sn6 34.20(3) . .
Sn3 Sn2 Sn9 Sn6 -56.26(2) . .
K1 Sn2 Sn9 Sn6 105.98(5) . .
K2 Sn2 Sn9 Sn6 -127.69(4) . .
K3 Sn2 Sn9 Sn6 -10.9(2) . .
Ni1 Sn2 Sn9 Sn3 57.98(8) . .
Sn1 Sn2 Sn9 Sn3 26.58(2) . .
Sn8 Sn2 Sn9 Sn3 90.46(3) . .
K1 Sn2 Sn9 Sn3 162.24(5) . .
K2 Sn2 Sn9 Sn3 -71.43(4) . .
K3 Sn2 Sn9 Sn3 45.4(2) . .
Ni1 Sn2 Sn9 K4 93.23(9) . .
Sn1 Sn2 Sn9 K4 61.83(5) . .
Sn8 Sn2 Sn9 K4 125.71(5) . .
Sn3 Sn2 Sn9 K4 35.25(5) . .
K1 Sn2 Sn9 K4 -162.51(6) . .
K2 Sn2 Sn9 K4 -36.18(6) . .
K3 Sn2 Sn9 K4 80.6(2) . .
Sn4 Sn5 Sn9 Ni1 30.45(8) . .
Sn8 Sn5 Sn9 Ni1 -32.64(8) . .
Sn6 Sn5 Sn9 Ni1 58.34(8) . .
K1 Sn5 Sn9 Ni1 -103.24(9) . .
Ni1 Sn5 Sn9 Sn2 56.52(8) . .
Sn4 Sn5 Sn9 Sn2 86.97(2) . .
Sn8 Sn5 Sn9 Sn2 23.88(3) . .
Sn6 Sn5 Sn9 Sn2 114.86(2) . .
K1 Sn5 Sn9 Sn2 -46.72(5) . .
Ni1 Sn5 Sn9 Sn6 -58.34(8) . .
Sn4 Sn5 Sn9 Sn6 -27.88(2) . .
Sn8 Sn5 Sn9 Sn6 -90.98(3) . .
K1 Sn5 Sn9 Sn6 -161.58(5) . .
Ni1 Sn5 Sn9 Sn3 -2.27(8) . .
Sn4 Sn5 Sn9 Sn3 28.19(3) . .
Sn8 Sn5 Sn9 Sn3 -34.91(3) . .
Sn6 Sn5 Sn9 Sn3 56.07(2) . .
K1 Sn5 Sn9 Sn3 -105.51(5) . .
Ni1 Sn5 Sn9 K4 -73.64(10) . .
Sn4 Sn5 Sn9 K4 -43.19(6) . .
Sn8 Sn5 Sn9 K4 -106.29(6) . .
Sn6 Sn5 Sn9 K4 -15.31(5) . .
K1 Sn5 Sn9 K4 -176.88(7) . .
Sn7 Sn6 Sn9 Ni1 29.76(8) . .
Sn4 Sn6 Sn9 Ni1 -31.76(8) . .
Sn3 Sn6 Sn9 Ni1 58.68(8) . .
Sn5 Sn6 Sn9 Ni1 -58.57(8) . .
Ni1 Sn6 Sn9 Sn2 -1.72(8) . .
Sn7 Sn6 Sn9 Sn2 28.04(3) . .
Sn4 Sn6 Sn9 Sn2 -33.48(3) . .
Sn3 Sn6 Sn9 Sn2 56.96(2) . .
Sn5 Sn6 Sn9 Sn2 -60.29(2) . .
Ni1 Sn6 Sn9 Sn5 58.57(8) . .
Sn7 Sn6 Sn9 Sn5 88.34(2) . .
Sn4 Sn6 Sn9 Sn5 26.81(2) . .
Sn3 Sn6 Sn9 Sn5 117.249(18) . .
Ni1 Sn6 Sn9 Sn3 -58.68(8) . .
Sn7 Sn6 Sn9 Sn3 -28.91(2) . .
Sn4 Sn6 Sn9 Sn3 -90.43(2) . .
Sn5 Sn6 Sn9 Sn3 -117.249(18) . .
Ni1 Sn6 Sn9 K4 -129.32(8) . .
Sn7 Sn6 Sn9 K4 -99.56(3) . .
Sn4 Sn6 Sn9 K4 -161.08(3) . .
Sn3 Sn6 Sn9 K4 -70.65(3) . .
Sn5 Sn6 Sn9 K4 172.10(3) . .
Sn7 Sn3 Sn9 Ni1 -29.90(8) . .
Sn1 Sn3 Sn9 Ni1 32.24(8) . .
Sn6 Sn3 Sn9 Ni1 -58.80(8) . .
Sn2 Sn3 Sn9 Ni1 58.21(8) . .
K4 Sn3 Sn9 Ni1 -150.77(9) . .
K1 Sn3 Sn9 Ni1 -97.90(10) 1_455 .
K2 Sn3 Sn9 Ni1 128.27(9) . .
Ni1 Sn3 Sn9 Sn2 -58.21(8) . .
Sn7 Sn3 Sn9 Sn2 -88.11(2) . .
Sn1 Sn3 Sn9 Sn2 -25.97(2) . .
Sn6 Sn3 Sn9 Sn2 -117.01(2) . .
K4 Sn3 Sn9 Sn2 151.02(4) . .
K1 Sn3 Sn9 Sn2 -156.11(5) 1_455 .
K2 Sn3 Sn9 Sn2 70.06(3) . .
Ni1 Sn3 Sn9 Sn5 2.27(8) . .
Sn7 Sn3 Sn9 Sn5 -27.63(3) . .
Sn1 Sn3 Sn9 Sn5 34.51(3) . .
Sn6 Sn3 Sn9 Sn5 -56.53(2) . .
Sn2 Sn3 Sn9 Sn5 60.48(2) . .
K4 Sn3 Sn9 Sn5 -148.50(4) . .
K1 Sn3 Sn9 Sn5 -95.63(5) 1_455 .
K2 Sn3 Sn9 Sn5 130.54(4) . .
Ni1 Sn3 Sn9 Sn6 58.80(8) . .
Sn7 Sn3 Sn9 Sn6 28.90(2) . .
Sn1 Sn3 Sn9 Sn6 91.04(3) . .
Sn2 Sn3 Sn9 Sn6 117.01(2) . .
K4 Sn3 Sn9 Sn6 -91.97(4) . .
K1 Sn3 Sn9 Sn6 -39.10(5) 1_455 .
K2 Sn3 Sn9 Sn6 -172.93(3) . .
Ni1 Sn3 Sn9 K4 150.77(9) . .
Sn7 Sn3 Sn9 K4 120.87(4) . .
Sn1 Sn3 Sn9 K4 -176.99(4) . .
Sn6 Sn3 Sn9 K4 91.97(4) . .
Sn2 Sn3 Sn9 K4 -151.02(4) . .
K1 Sn3 Sn9 K4 52.87(6) 1_455 .
K2 Sn3 Sn9 K4 -80.96(5) . .
Ni1 Sn2 K1 O12 106.97(13) . 1_655
Sn9 Sn2 K1 O12 44.07(13) . 1_655
Sn1 Sn2 K1 O12 168.14(12) . 1_655
Sn8 Sn2 K1 O12 147.93(13) . 1_655
Sn3 Sn2 K1 O12 78.36(16) . 1_655
K2 Sn2 K1 O12 -35.47(14) . 1_655
K3 Sn2 K1 O12 -145.07(13) . 1_655
Ni1 Sn2 K1 Sn7 -86.6(2) . 1_655
Sn9 Sn2 K1 Sn7 -149.54(19) . 1_655
Sn1 Sn2 K1 Sn7 -25.5(2) . 1_655
Sn8 Sn2 K1 Sn7 -45.67(19) . 1_655
Sn3 Sn2 K1 Sn7 -115.25(19) . 1_655
K2 Sn2 K1 Sn7 130.93(18) . 1_655
K3 Sn2 K1 Sn7 21.3(2) . 1_655
Ni1 Sn2 K1 Sn5 20.43(6) . .
Sn9 Sn2 K1 Sn5 -42.48(3) . .
Sn1 Sn2 K1 Sn5 81.59(5) . .
Sn8 Sn2 K1 Sn5 61.39(3) . .
Sn3 Sn2 K1 Sn5 -8.19(11) . .
K2 Sn2 K1 Sn5 -122.01(5) . .
K3 Sn2 K1 Sn5 128.38(4) . .
Ni1 Sn2 K1 Sn3 176.12(12) . 1_655
Sn9 Sn2 K1 Sn3 113.21(12) . 1_655
Sn1 Sn2 K1 Sn3 -122.72(11) . 1_655
Sn8 Sn2 K1 Sn3 -142.92(14) . 1_655
Sn3 Sn2 K1 Sn3 147.50(9) . 1_655
K2 Sn2 K1 Sn3 33.68(16) . 1_655
K3 Sn2 K1 Sn3 -75.93(13) . 1_655
Ni1 Sn2 K1 Sn8 -40.96(6) . .
Sn9 Sn2 K1 Sn8 -103.86(3) . .
Sn1 Sn2 K1 Sn8 20.20(6) . .
Sn3 Sn2 K1 Sn8 -69.58(10) . .
K2 Sn2 K1 Sn8 176.60(5) . .
K3 Sn2 K1 Sn8 67.00(4) . .
Ni1 Sn5 K1 O12 -110.86(13) . 1_655
Sn4 Sn5 K1 O12 -170.82(11) . 1_655
Sn9 Sn5 K1 O12 -48.48(12) . 1_655
Sn8 Sn5 K1 O12 -151.85(12) . 1_655
Sn6 Sn5 K1 O12 -82.51(15) . 1_655
Ni1 Sn5 K1 Sn7 127.02(11) . 1_655
Sn4 Sn5 K1 Sn7 67.07(12) . 1_655
Sn9 Sn5 K1 Sn7 -170.60(9) . 1_655
Sn8 Sn5 K1 Sn7 86.03(10) . 1_655
Sn6 Sn5 K1 Sn7 155.37(5) . 1_655
Ni1 Sn5 K1 Sn2 -20.20(7) . .
Sn4 Sn5 K1 Sn2 -80.16(4) . .
Sn9 Sn5 K1 Sn2 42.18(3) . .
Sn8 Sn5 K1 Sn2 -61.19(3) . .
Sn6 Sn5 K1 Sn2 8.15(10) . .
Ni1 Sn5 K1 Sn3 -159.38(19) . 1_655
Sn4 Sn5 K1 Sn3 140.67(17) . 1_655
Sn9 Sn5 K1 Sn3 -97.00(19) . 1_655
Sn8 Sn5 K1 Sn3 159.6(2) . 1_655
Sn6 Sn5 K1 Sn3 -131.02(16) . 1_655
Ni1 Sn5 K1 Sn8 40.98(7) . .
Sn4 Sn5 K1 Sn8 -18.97(5) . .
Sn9 Sn5 K1 Sn8 103.37(3) . .
Sn6 Sn5 K1 Sn8 69.34(9) . .
Ni1 Sn8 K1 O12 -2.93(18) . 1_655
Sn4 Sn8 K1 O12 53.42(18) . 1_655
Sn2 Sn8 K1 O12 -40.83(16) . 1_655
Sn1 Sn8 K1 O12 -59.58(18) . 1_655
Sn5 Sn8 K1 O12 35.45(16) . 1_655
K3 Sn8 K1 O12 -111.65(17) . 1_655
Ni1 Sn8 K1 Sn7 -161.90(9) . 1_655
Sn4 Sn8 K1 Sn7 -105.54(7) . 1_655
Sn2 Sn8 K1 Sn7 160.21(10) . 1_655
Sn1 Sn8 K1 Sn7 141.46(6) . 1_655
Sn5 Sn8 K1 Sn7 -123.51(9) . 1_655
K3 Sn8 K1 Sn7 89.39(8) . 1_655
Ni1 Sn8 K1 Sn2 37.89(7) . .
Sn4 Sn8 K1 Sn2 94.25(4) . .
Sn1 Sn8 K1 Sn2 -18.75(5) . .
Sn5 Sn8 K1 Sn2 76.28(3) . .
K3 Sn8 K1 Sn2 -70.82(3) . .
Ni1 Sn8 K1 Sn5 -38.38(7) . .
Sn4 Sn8 K1 Sn5 17.98(4) . .
Sn2 Sn8 K1 Sn5 -76.28(3) . .
Sn1 Sn8 K1 Sn5 -95.03(4) . .
K3 Sn8 K1 Sn5 -147.10(4) . .
Ni1 Sn8 K1 Sn3 159.62(18) . 1_655
Sn4 Sn8 K1 Sn3 -144.02(17) . 1_655
Sn2 Sn8 K1 Sn3 121.7(2) . 1_655
Sn1 Sn8 K1 Sn3 102.98(17) . 1_655
Sn5 Sn8 K1 Sn3 -162.0(2) . 1_655
K3 Sn8 K1 Sn3 50.91(18) . 1_655
Ni1 Sn2 K2 N1 92.6(2) . .
Sn9 Sn2 K2 N1 140.4(2) . .
Sn1 Sn2 K2 N1 34.1(2) . .
Sn8 Sn2 K2 N1 42.5(2) . .
Sn3 Sn2 K2 N1 80.1(2) . .
K1 Sn2 K2 N1 -126.8(2) . .
K3 Sn2 K2 N1 -30.0(2) . .
Ni1 Sn2 K2 O8 -39.42(16) . .
Sn9 Sn2 K2 O8 8.30(14) . .
Sn1 Sn2 K2 O8 -97.99(14) . .
Sn8 Sn2 K2 O8 -89.53(17) . .
Sn3 Sn2 K2 O8 -51.90(14) . .
K1 Sn2 K2 O8 101.12(16) . .
K3 Sn2 K2 O8 -162.06(14) . .
Ni1 Sn2 K2 N2 79.7(2) . .
Sn9 Sn2 K2 N2 127.4(2) . .
Sn1 Sn2 K2 N2 21.1(2) . .
Sn8 Sn2 K2 N2 29.6(3) . .
Sn3 Sn2 K2 N2 67.2(2) . .
K1 Sn2 K2 N2 -139.8(2) . .
K3 Sn2 K2 N2 -42.9(2) . .
Ni1 Sn2 K2 Sn4 -162.11(6) . 4_666
Sn9 Sn2 K2 Sn4 -114.39(4) . 4_666
Sn1 Sn2 K2 Sn4 139.32(4) . 4_666
Sn8 Sn2 K2 Sn4 147.78(10) . 4_666
Sn3 Sn2 K2 Sn4 -174.59(5) . 4_666
K1 Sn2 K2 Sn4 -21.57(8) . 4_666
K3 Sn2 K2 Sn4 75.25(5) . 4_666
Ni1 Sn2 K2 Sn3 12.48(6) . .
Sn9 Sn2 K2 Sn3 60.20(2) . .
Sn1 Sn2 K2 Sn3 -46.09(2) . .
Sn8 Sn2 K2 Sn3 -37.63(12) . .
K1 Sn2 K2 Sn3 153.03(6) . .
K3 Sn2 K2 Sn3 -110.15(4) . .
Ni1 Sn2 K2 Sn7 -164.11(10) . 4_666
Sn9 Sn2 K2 Sn7 -116.39(10) . 4_666
Sn1 Sn2 K2 Sn7 137.32(9) . 4_666
Sn8 Sn2 K2 Sn7 145.79(9) . 4_666
Sn3 Sn2 K2 Sn7 -176.59(10) . 4_666
K1 Sn2 K2 Sn7 -23.56(13) . 4_666
K3 Sn2 K2 Sn7 73.26(10) . 4_666
Ni1 Sn2 K2 K4 -26.68(7) . .
Sn9 Sn2 K2 K4 21.04(3) . .
Sn1 Sn2 K2 K4 -85.25(4) . .
Sn8 Sn2 K2 K4 -76.79(12) . .
Sn3 Sn2 K2 K4 -39.16(3) . .
K1 Sn2 K2 K4 113.87(7) . .
K3 Sn2 K2 K4 -149.31(4) . .
Ni1 Sn3 K2 N1 -95.4(2) . .
Sn9 Sn3 K2 N1 -143.05(19) . .
Sn7 Sn3 K2 N1 -46.3(2) . .
Sn1 Sn3 K2 N1 -38.17(19) . .
Sn6 Sn3 K2 N1 -150.83(19) . .
Sn2 Sn3 K2 N1 -83.14(19) . .
K4 Sn3 K2 N1 150.7(2) . .
K1 Sn3 K2 N1 87.0(2) 1_455 .
Ni1 Sn3 K2 O8 125.23(12) . .
Sn9 Sn3 K2 O8 77.61(11) . .
Sn7 Sn3 K2 O8 174.33(12) . .
Sn1 Sn3 K2 O8 -177.51(11) . .
Sn6 Sn3 K2 O8 69.83(12) . .
Sn2 Sn3 K2 O8 137.52(11) . .
K4 Sn3 K2 O8 11.39(11) . .
K1 Sn3 K2 O8 -52.33(13) 1_455 .
Ni1 Sn3 K2 N2 -146.25(15) . .
Sn9 Sn3 K2 N2 166.14(14) . .
Sn7 Sn3 K2 N2 -97.14(18) . .
Sn1 Sn3 K2 N2 -88.99(14) . .
Sn6 Sn3 K2 N2 158.35(14) . .
Sn2 Sn3 K2 N2 -133.96(14) . .
K4 Sn3 K2 N2 99.91(14) . .
K1 Sn3 K2 N2 36.20(16) 1_455 .
Ni1 Sn3 K2 Sn4 -0.56(13) . 4_666
Sn9 Sn3 K2 Sn4 -48.18(11) . 4_666
Sn7 Sn3 K2 Sn4 48.54(19) . 4_666
Sn1 Sn3 K2 Sn4 56.70(12) . 4_666
Sn6 Sn3 K2 Sn4 -55.96(13) . 4_666
Sn2 Sn3 K2 Sn4 11.73(10) . 4_666
K4 Sn3 K2 Sn4 -114.40(12) . 4_666
K1 Sn3 K2 Sn4 -178.11(11) 1_455 4_666
Ni1 Sn3 K2 Sn2 -12.29(6) . .
Sn9 Sn3 K2 Sn2 -59.91(2) . .
Sn7 Sn3 K2 Sn2 36.81(11) . .
Sn1 Sn3 K2 Sn2 44.97(2) . .
Sn6 Sn3 K2 Sn2 -67.69(4) . .
K4 Sn3 K2 Sn2 -126.13(4) . .
K1 Sn3 K2 Sn2 170.16(7) 1_455 .
Ni1 Sn3 K2 Sn7 161.81(17) . 4_666
Sn9 Sn3 K2 Sn7 114.20(18) . 4_666
Sn7 Sn3 K2 Sn7 -149.08(12) . 4_666
Sn1 Sn3 K2 Sn7 -140.93(17) . 4_666
Sn6 Sn3 K2 Sn7 106.41(18) . 4_666
Sn2 Sn3 K2 Sn7 174.10(19) . 4_666
K4 Sn3 K2 Sn7 47.97(17) . 4_666
K1 Sn3 K2 Sn7 -15.7(2) 1_455 4_666
Ni1 Sn3 K2 K4 113.84(6) . .
Sn9 Sn3 K2 K4 66.22(3) . .
Sn7 Sn3 K2 K4 162.95(10) . .
Sn1 Sn3 K2 K4 171.10(3) . .
Sn6 Sn3 K2 K4 58.44(5) . .
Sn2 Sn3 K2 K4 126.13(4) . .
K1 Sn3 K2 K4 -63.71(7) 1_455 .
O8 K2 N1 C1 -24.3(14) . .
N2 K2 N1 C1 27.0(13) . .
Sn4 K2 N1 C1 118.2(13) 4_666 .
Sn2 K2 N1 C1 -141.4(13) . .
Sn3 K2 N1 C1 -89.8(13) . .
Sn7 K2 N1 C1 71.7(13) 4_666 .
K4 K2 N1 C1 -64.6(13) . .
O8 K2 N1 C1' -62.0(13) . .
N2 K2 N1 C1' -10.7(12) . .
Sn4 K2 N1 C1' 80.5(12) 4_666 .
Sn2 K2 N1 C1' -179.1(13) . .
Sn3 K2 N1 C1' -127.6(12) . .
Sn7 K2 N1 C1' 34.0(13) 4_666 .
K4 K2 N1 C1' -102.3(12) . .
N1 K2 N2 C2 -13.9(8) . .
O8 K2 N2 C2 132.2(8) . .
Sn4 K2 N2 C2 -119.2(8) 4_666 .
Sn2 K2 N2 C2 0.7(9) . .
Sn3 K2 N2 C2 45.9(8) . .
Sn7 K2 N2 C2 -149.0(8) 4_666 .
K4 K2 N2 C2 98.6(8) . .
C1' N1 C1 C2 66(3) . .
K2 N1 C1 C2 -49(3) . .
C1 N1 C1' C2 -47.8(18) . .
K2 N1 C1' C2 36(2) . .
N1 C1 C2 C1' -66(3) . .
N1 C1 C2 N2 34(3) . .
N1 C1' C2 C1 49.3(18) . .
N1 C1' C2 N2 -52(2) . .
K2 N2 C2 C1 -2(2) . .
K2 N2 C2 C1' 41.5(18) . .
Ni1 Sn1 K3 O1 -125.37(14) . .
Sn7 Sn1 K3 O1 -66.40(14) . .
Sn2 Sn1 K3 O1 -157.06(13) . .
Sn8 Sn1 K3 O1 -93.78(12) . .
Sn3 Sn1 K3 O1 173.86(12) . .
Ni1 Sn1 K3 O3 -3.2(2) . .
Sn7 Sn1 K3 O3 55.7(2) . .
Sn2 Sn1 K3 O3 -34.94(18) . .
Sn8 Sn1 K3 O3 28.34(18) . .
Sn3 Sn1 K3 O3 -64.0(2) . .
Ni1 Sn1 K3 O5 117.97(13) . .
Sn7 Sn1 K3 O5 176.94(11) . .
Sn2 Sn1 K3 O5 86.28(11) . .
Sn8 Sn1 K3 O5 149.56(11) . .
Sn3 Sn1 K3 O5 57.20(11) . .
Ni1 Sn1 K3 O6 175.31(14) . .
Sn7 Sn1 K3 O6 -125.72(13) . .
Sn2 Sn1 K3 O6 143.62(12) . .
Sn8 Sn1 K3 O6 -153.10(12) . .
Sn3 Sn1 K3 O6 114.54(12) . .
Ni1 Sn1 K3 O4 66.11(15) . .
Sn7 Sn1 K3 O4 125.08(14) . .
Sn2 Sn1 K3 O4 34.41(13) . .
Sn8 Sn1 K3 O4 97.70(13) . .
Sn3 Sn1 K3 O4 5.34(15) . .
Ni1 Sn1 K3 O2 -74.31(15) . .
Sn7 Sn1 K3 O2 -15.34(16) . .
Sn2 Sn1 K3 O2 -106.01(13) . .
Sn8 Sn1 K3 O2 -42.73(13) . .
Sn3 Sn1 K3 O2 -135.08(13) . .
Ni1 Sn1 K3 Sn8 -31.59(8) . .
Sn7 Sn1 K3 Sn8 27.38(8) . .
Sn2 Sn1 K3 Sn8 -63.28(2) . .
Sn3 Sn1 K3 Sn8 -92.36(4) . .
Ni1 Sn1 K3 Sn2 31.69(8) . .
Sn7 Sn1 K3 Sn2 90.66(7) . .
Sn8 Sn1 K3 Sn2 63.28(2) . .
Sn3 Sn1 K3 Sn2 -29.07(4) . .
Ni1 Sn8 K3 O1 116.54(15) . .
Sn4 Sn8 K3 O1 64.06(15) . .
Sn2 Sn8 K3 O1 151.31(14) . .
Sn1 Sn8 K3 O1 85.94(13) . .
Sn5 Sn8 K3 O1 172.65(13) . .
K1 Sn8 K3 O1 -142.97(14) . .
Ni1 Sn8 K3 O3 -126.41(15) . .
Sn4 Sn8 K3 O3 -178.90(14) . .
Sn2 Sn8 K3 O3 -91.64(14) . .
Sn1 Sn8 K3 O3 -157.02(14) . .
Sn5 Sn8 K3 O3 -70.31(14) . .
K1 Sn8 K3 O3 -25.92(14) . .
Ni1 Sn8 K3 O5 -11.2(2) . .
Sn4 Sn8 K3 O5 -63.7(2) . .
Sn2 Sn8 K3 O5 23.59(18) . .
Sn1 Sn8 K3 O5 -41.79(18) . .
Sn5 Sn8 K3 O5 44.92(19) . .
K1 Sn8 K3 O5 89.31(18) . .
Ni1 Sn8 K3 O6 65.92(17) . .
Sn4 Sn8 K3 O6 13.44(18) . .
Sn2 Sn8 K3 O6 100.69(16) . .
Sn1 Sn8 K3 O6 35.32(15) . .
Sn5 Sn8 K3 O6 122.03(15) . .
K1 Sn8 K3 O6 166.41(16) . .
Ni1 Sn8 K3 O4 -77.47(16) . .
Sn4 Sn8 K3 O4 -129.95(14) . .
Sn2 Sn8 K3 O4 -42.70(14) . .
Sn1 Sn8 K3 O4 -108.07(14) . .
Sn5 Sn8 K3 O4 -21.37(16) . .
K1 Sn8 K3 O4 23.02(14) . .
Ni1 Sn8 K3 O2 173.31(15) . .
Sn4 Sn8 K3 O2 120.83(14) . .
Sn2 Sn8 K3 O2 -151.91(14) . .
Sn1 Sn8 K3 O2 142.71(14) . .
Sn5 Sn8 K3 O2 -130.58(14) . .
K1 Sn8 K3 O2 -86.19(14) . .
Ni1 Sn8 K3 Sn1 30.60(7) . .
Sn4 Sn8 K3 Sn1 -21.88(7) . .
Sn2 Sn8 K3 Sn1 65.38(2) . .
Sn5 Sn8 K3 Sn1 86.71(5) . .
K1 Sn8 K3 Sn1 131.10(4) . .
Ni1 Sn8 K3 Sn2 -34.77(7) . .
Sn4 Sn8 K3 Sn2 -87.25(6) . .
Sn1 Sn8 K3 Sn2 -65.38(2) . .
Sn5 Sn8 K3 Sn2 21.33(5) . .
K1 Sn8 K3 Sn2 65.72(4) . .
Ni1 Sn2 K3 O1 -1.88(19) . .
Sn9 Sn2 K3 O1 9.8(3) . .
Sn1 Sn2 K3 O1 30.03(17) . .
Sn8 Sn2 K3 O1 -38.07(17) . .
Sn3 Sn2 K3 O1 51.20(18) . .
K1 Sn2 K3 O1 -108.55(18) . .
K2 Sn2 K3 O1 123.67(17) . .
Ni1 Sn2 K3 O3 120.13(17) . .
Sn9 Sn2 K3 O3 131.8(2) . .
Sn1 Sn2 K3 O3 152.05(16) . .
Sn8 Sn2 K3 O3 83.94(15) . .
Sn3 Sn2 K3 O3 173.21(15) . .
K1 Sn2 K3 O3 13.47(16) . .
K2 Sn2 K3 O3 -114.31(16) . .
Ni1 Sn2 K3 O5 -126.11(16) . .
Sn9 Sn2 K3 O5 -114.5(2) . .
Sn1 Sn2 K3 O5 -94.19(14) . .
Sn8 Sn2 K3 O5 -162.30(14) . .
Sn3 Sn2 K3 O5 -73.03(14) . .
K1 Sn2 K3 O5 127.23(15) . .
K2 Sn2 K3 O5 -0.55(15) . .
Ni1 Sn2 K3 O6 -77.05(18) . .
Sn9 Sn2 K3 O6 -65.4(3) . .
Sn1 Sn2 K3 O6 -45.13(16) . .
Sn8 Sn2 K3 O6 -113.24(17) . .
Sn3 Sn2 K3 O6 -23.97(17) . .
K1 Sn2 K3 O6 176.29(17) . .
K2 Sn2 K3 O6 48.50(17) . .
Ni1 Sn2 K3 O4 177.83(14) . .
Sn9 Sn2 K3 O4 -170.5(2) . .
Sn1 Sn2 K3 O4 -150.25(13) . .
Sn8 Sn2 K3 O4 141.64(13) . .
Sn3 Sn2 K3 O4 -129.09(12) . .
K1 Sn2 K3 O4 71.17(13) . .
K2 Sn2 K3 O4 -56.62(13) . .
Ni1 Sn2 K3 O2 68.80(19) . .
Sn9 Sn2 K3 O2 80.4(3) . .
Sn1 Sn2 K3 O2 100.72(17) . .
Sn8 Sn2 K3 O2 32.61(17) . .
Sn3 Sn2 K3 O2 121.88(17) . .
K1 Sn2 K3 O2 -37.86(18) . .
K2 Sn2 K3 O2 -165.65(17) . .
Ni1 Sn2 K3 Sn1 -31.92(8) . .
Sn9 Sn2 K3 Sn1 -20.3(2) . .
Sn8 Sn2 K3 Sn1 -68.11(3) . .
Sn3 Sn2 K3 Sn1 21.17(3) . .
K1 Sn2 K3 Sn1 -138.58(5) . .
K2 Sn2 K3 Sn1 93.64(5) . .
Ni1 Sn2 K3 Sn8 36.19(8) . .
Sn9 Sn2 K3 Sn8 47.8(2) . .
Sn1 Sn2 K3 Sn8 68.11(3) . .
Sn3 Sn2 K3 Sn8 89.27(3) . .
K1 Sn2 K3 Sn8 -70.47(5) . .
K2 Sn2 K3 Sn8 161.74(5) . .
O3 K3 O1 C3 -8.8(6) . .
O5 K3 O1 C3 -148.3(5) . .
O6 K3 O1 C3 -150.7(6) . .
O4 K3 O1 C3 -80.0(6) . .
O2 K3 O1 C3 -5.1(5) . .
Sn1 K3 O1 C3 120.3(6) . .
Sn8 K3 O1 C3 74.0(6) . .
Sn2 K3 O1 C3 99.5(6) . .
O3 K3 O1 C14 138.8(6) . .
O5 K3 O1 C14 -0.7(6) . .
O6 K3 O1 C14 -3.1(5) . .
O4 K3 O1 C14 67.6(7) . .
O2 K3 O1 C14 142.5(6) . .
Sn1 K3 O1 C14 -92.1(6) . .
Sn8 K3 O1 C14 -138.4(6) . .
Sn2 K3 O1 C14 -112.9(6) . .
O1 K3 O2 C4 35.7(4) . .
O3 K3 O2 C4 -148.2(5) . .
O5 K3 O2 C4 125.0(5) . .
O6 K3 O2 C4 66.6(5) . .
O4 K3 O2 C4 -175.4(4) . .
Sn1 K3 O2 C4 -31.6(5) . .
Sn8 K3 O2 C4 -61.4(4) . .
Sn2 K3 O2 C4 -83.7(4) . .
O1 K3 O2 C5 158.1(6) . .
O3 K3 O2 C5 -25.7(5) . .
O5 K3 O2 C5 -112.6(6) . .
O6 K3 O2 C5 -171.0(6) . .
O4 K3 O2 C5 -52.9(6) . .
Sn1 K3 O2 C5 90.8(6) . .
Sn8 K3 O2 C5 61.1(6) . .
Sn2 K3 O2 C5 38.7(6) . .
O1 K3 O3 C6 -4.9(7) . .
O5 K3 O3 C6 135.7(6) . .
O6 K3 O3 C6 69.5(7) . .
O4 K3 O3 C6 141.0(6) . .
O2 K3 O3 C6 -8.6(6) . .
Sn1 K3 O3 C6 -113.1(6) . .
Sn8 K3 O3 C6 -92.9(6) . .
Sn2 K3 O3 C6 -137.2(6) . .
O1 K3 O3 C7 -146.6(5) . .
O5 K3 O3 C7 -5.9(6) . .
O6 K3 O3 C7 -72.2(6) . .
O4 K3 O3 C7 -0.6(5) . .
O2 K3 O3 C7 -150.2(6) . .
Sn1 K3 O3 C7 105.2(5) . .
Sn8 K3 O3 C7 125.5(5) . .
Sn2 K3 O3 C7 81.2(5) . .
O1 K3 O4 C8 121.3(5) . .
O3 K3 O4 C8 32.8(5) . .
O5 K3 O4 C8 -153.0(5) . .
O6 K3 O4 C8 179.6(5) . .
O2 K3 O4 C8 60.7(5) . .
Sn1 K3 O4 C8 -82.2(5) . .
Sn8 K3 O4 C8 -29.7(5) . .
Sn2 K3 O4 C8 -58.3(5) . .
O1 K3 O4 C9 -117.3(5) . .
O3 K3 O4 C9 154.2(5) . .
O5 K3 O4 C9 -31.6(4) . .
O6 K3 O4 C9 -59.0(4) . .
O2 K3 O4 C9 -177.9(4) . .
Sn1 K3 O4 C9 39.2(4) . .
Sn8 K3 O4 C9 91.7(4) . .
Sn2 K3 O4 C9 63.1(4) . .
O1 K3 O5 C11 1.5(7) . .
O3 K3 O5 C11 -139.3(6) . .
O6 K3 O5 C11 3.9(6) . .
O4 K3 O5 C11 -144.7(7) . .
O2 K3 O5 C11 -69.1(8) . .
Sn1 K3 O5 C11 90.3(6) . .
Sn8 K3 O5 C11 119.2(6) . .
Sn2 K3 O5 C11 135.4(6) . .
O1 K3 O5 C10 143.9(5) . .
O3 K3 O5 C10 3.1(5) . .
O6 K3 O5 C10 146.3(6) . .
O4 K3 O5 C10 -2.3(5) . .
O2 K3 O5 C10 73.3(6) . .
Sn1 K3 O5 C10 -127.2(5) . .
Sn8 K3 O5 C10 -98.4(5) . .
Sn2 K3 O5 C10 -82.2(5) . .
O1 K3 O6 C13 -29.4(5) . .
O3 K3 O6 C13 -122.8(6) . .
O5 K3 O6 C13 153.1(6) . .
O4 K3 O6 C13 -179.8(5) . .
O2 K3 O6 C13 -59.6(5) . .
Sn1 K3 O6 C13 59.3(5) . .
Sn8 K3 O6 C13 34.6(6) . .
Sn2 K3 O6 C13 89.5(5) . .
O1 K3 O6 C12 -153.5(7) . .
O3 K3 O6 C12 113.1(7) . .
O5 K3 O6 C12 29.0(6) . .
O4 K3 O6 C12 56.0(7) . .
O2 K3 O6 C12 176.2(6) . .
Sn1 K3 O6 C12 -64.8(6) . .
Sn8 K3 O6 C12 -89.5(6) . .
Sn2 K3 O6 C12 -34.6(7) . .
C14 O1 C3 C4 -174.1(8) . .
K3 O1 C3 C4 -24.7(10) . .
C5 O2 C4 C3 176.3(6) . .
K3 O2 C4 C3 -66.7(7) . .
O1 C3 C4 O2 63.3(10) . .
C4 O2 C5 C6 175.1(7) . .
K3 O2 C5 C6 59.0(7) . .
C7 O3 C6 C5 -174.0(6) . .
K3 O3 C6 C5 41.7(8) . .
O2 C5 C6 O3 -70.8(8) . .
C6 O3 C7 C8 -174.4(7) . .
K3 O3 C7 C8 -31.4(8) . .
C9 O4 C8 C7 174.1(8) . .
K3 O4 C8 C7 -65.4(9) . .
O3 C7 C8 O4 66.1(10) . .
C8 O4 C9 C10 -176.9(8) . .
K3 O4 C9 C10 64.4(8) . .
C11 O5 C10 C9 179.7(7) . .
K3 O5 C10 C9 34.4(8) . .
O4 C9 C10 O5 -65.6(10) . .
C10 O5 C11 C12 179.1(8) . .
K3 O5 C11 C12 -35.1(9) . .
C13 O6 C12 C11 176.6(6) . .
K3 O6 C12 C11 -62.0(8) . .
O5 C11 C12 O6 64.9(9) . .
C12 O6 C13 C14 -176.4(6) . .
K3 O6 C13 C14 60.9(7) . .
C3 O1 C14 C13 -176.4(8) . .
K3 O1 C14 C13 32.9(10) . .
O6 C13 C14 O1 -64.8(9) . .
Ni1 Sn9 K4 O7 62.20(18) . .
Sn2 Sn9 K4 O7 3.02(18) . .
Sn5 Sn9 K4 O7 117.93(17) . .
Sn6 Sn9 K4 O7 103.85(17) . .
Sn3 Sn9 K4 O7 37.43(16) . .
Ni1 Sn9 K4 O10 -128.49(14) . .
Sn2 Sn9 K4 O10 172.33(12) . .
Sn5 Sn9 K4 O10 -72.75(14) . .
Sn6 Sn9 K4 O10 -86.84(13) . .
Sn3 Sn9 K4 O10 -153.26(13) . .
Ni1 Sn9 K4 O9 172.40(13) . .
Sn2 Sn9 K4 O9 113.22(11) . .
Sn5 Sn9 K4 O9 -131.86(12) . .
Sn6 Sn9 K4 O9 -145.95(11) . .
Sn3 Sn9 K4 O9 147.63(12) . .
Ni1 Sn9 K4 O11 -75.87(13) . .
Sn2 Sn9 K4 O11 -135.05(11) . .
Sn5 Sn9 K4 O11 -20.14(13) . .
Sn6 Sn9 K4 O11 -34.22(11) . .
Sn3 Sn9 K4 O11 -100.64(11) . .
Ni1 Sn9 K4 O12 -11.62(16) . .
Sn2 Sn9 K4 O12 -70.79(15) . .
Sn5 Sn9 K4 O12 44.12(16) . .
Sn6 Sn9 K4 O12 30.04(14) . .
Sn3 Sn9 K4 O12 -36.38(14) . .
Ni1 Sn9 K4 O8 114.40(12) . .
Sn2 Sn9 K4 O8 55.22(10) . .
Sn5 Sn9 K4 O8 170.13(9) . .
Sn6 Sn9 K4 O8 156.05(9) . .
Sn3 Sn9 K4 O8 89.63(9) . .
Ni1 Sn9 K4 Sn3 24.77(7) . .
Sn2 Sn9 K4 Sn3 -34.41(4) . .
Sn5 Sn9 K4 Sn3 80.50(5) . .
Sn6 Sn9 K4 Sn3 66.42(2) . .
Ni1 Sn9 K4 K2 92.42(8) . .
Sn2 Sn9 K4 K2 33.25(5) . .
Sn5 Sn9 K4 K2 148.16(5) . .
Sn6 Sn9 K4 K2 134.08(3) . .
Sn3 Sn9 K4 K2 67.66(3) . .
Ni1 Sn3 K4 O7 -178.74(16) . .
Sn9 Sn3 K4 O7 -150.14(14) . .
Sn7 Sn3 K4 O7 116.23(14) . .
Sn1 Sn3 K4 O7 -133.2(2) . .
Sn6 Sn3 K4 O7 150.62(14) . .
Sn2 Sn3 K4 O7 -124.01(14) . .
K1 Sn3 K4 O7 68.04(14) 1_455 .
K2 Sn3 K4 O7 -71.11(14) . .
Ni1 Sn3 K4 O10 4.3(2) . .
Sn9 Sn3 K4 O10 32.89(16) . .
Sn7 Sn3 K4 O10 -60.74(18) . .
Sn1 Sn3 K4 O10 49.8(3) . .
Sn6 Sn3 K4 O10 -26.35(17) . .
Sn2 Sn3 K4 O10 59.02(17) . .
K1 Sn3 K4 O10 -108.92(17) 1_455 .
K2 Sn3 K4 O10 111.92(17) . .
Ni1 Sn3 K4 O9 -68.45(17) . .
Sn9 Sn3 K4 O9 -39.86(14) . .
Sn7 Sn3 K4 O9 -133.49(14) . .
Sn1 Sn3 K4 O9 -22.9(3) . .
Sn6 Sn3 K4 O9 -99.09(15) . .
Sn2 Sn3 K4 O9 -13.73(15) . .
K1 Sn3 K4 O9 178.33(15) 1_455 .
K2 Sn3 K4 O9 39.18(15) . .
Ni1 Sn3 K4 O11 68.90(17) . .
Sn9 Sn3 K4 O11 97.50(14) . .
Sn7 Sn3 K4 O11 3.87(15) . .
Sn1 Sn3 K4 O11 114.5(2) . .
Sn6 Sn3 K4 O11 38.26(14) . .
Sn2 Sn3 K4 O11 123.62(14) . .
K1 Sn3 K4 O11 -44.32(14) 1_455 .
K2 Sn3 K4 O11 176.53(14) . .
Ni1 Sn3 K4 O12 121.09(15) . .
Sn9 Sn3 K4 O12 149.69(13) . .
Sn7 Sn3 K4 O12 56.06(13) . .
Sn1 Sn3 K4 O12 166.6(2) . .
Sn6 Sn3 K4 O12 90.45(13) . .
Sn2 Sn3 K4 O12 175.81(12) . .
K1 Sn3 K4 O12 7.87(13) 1_455 .
K2 Sn3 K4 O12 -131.28(13) . .
Ni1 Sn3 K4 O8 -119.30(14) . .
Sn9 Sn3 K4 O8 -90.71(12) . .
Sn7 Sn3 K4 O8 175.66(12) . .
Sn1 Sn3 K4 O8 -73.8(3) . .
Sn6 Sn3 K4 O8 -149.95(12) . .
Sn2 Sn3 K4 O8 -64.58(12) . .
K1 Sn3 K4 O8 127.47(13) 1_455 .
K2 Sn3 K4 O8 -11.68(12) . .
Ni1 Sn3 K4 Sn9 -28.60(9) . .
Sn7 Sn3 K4 Sn9 -93.63(4) . .
Sn1 Sn3 K4 Sn9 17.0(2) . .
Sn6 Sn3 K4 Sn9 -59.24(2) . .
Sn2 Sn3 K4 Sn9 26.13(3) . .
K1 Sn3 K4 Sn9 -141.82(5) 1_455 .
K2 Sn3 K4 Sn9 79.03(4) . .
Ni1 Sn3 K4 K2 -107.63(10) . .
Sn9 Sn3 K4 K2 -79.03(4) . .
Sn7 Sn3 K4 K2 -172.66(5) . .
Sn1 Sn3 K4 K2 -62.1(2) . .
Sn6 Sn3 K4 K2 -138.27(4) . .
Sn2 Sn3 K4 K2 -52.91(4) . .
K1 Sn3 K4 K2 139.15(6) 1_455 .
N1 K2 K4 O7 66.4(2) . .
O8 K2 K4 O7 -63.1(2) . .
N2 K2 K4 O7 4.74(18) . .
Sn4 K2 K4 O7 -117.31(14) 4_666 .
Sn2 K2 K4 O7 135.33(12) . .
Sn3 K2 K4 O7 97.71(12) . .
Sn7 K2 K4 O7 -67.81(12) 4_666 .
N1 K2 K4 O10 -141.2(2) . .
O8 K2 K4 O10 89.3(2) . .
N2 K2 K4 O10 157.1(2) . .
Sn4 K2 K4 O10 35.05(18) 4_666 .
Sn2 K2 K4 O10 -72.30(15) . .
Sn3 K2 K4 O10 -109.92(15) . .
Sn7 K2 K4 O10 84.56(15) 4_666 .
N1 K2 K4 O9 -178.9(2) . .
O8 K2 K4 O9 51.6(2) . .
N2 K2 K4 O9 119.43(19) . .
Sn4 K2 K4 O9 -2.63(15) 4_666 .
Sn2 K2 K4 O9 -109.99(12) . .
Sn3 K2 K4 O9 -147.60(13) . .
Sn7 K2 K4 O9 46.87(13) 4_666 .
N1 K2 K4 O11 -43.3(5) . .
O8 K2 K4 O11 -172.8(5) . .
N2 K2 K4 O11 -105.0(5) . .
Sn4 K2 K4 O11 133.0(5) 4_666 .
Sn2 K2 K4 O11 25.6(5) . .
Sn3 K2 K4 O11 -12.0(5) . .
Sn7 K2 K4 O11 -177.5(5) 4_666 .
N1 K2 K4 O12 25.4(2) . .
O8 K2 K4 O12 -104.1(2) . .
N2 K2 K4 O12 -36.3(2) . .
Sn4 K2 K4 O12 -158.34(14) 4_666 .
Sn2 K2 K4 O12 94.30(14) . .
Sn3 K2 K4 O12 56.69(13) . .
Sn7 K2 K4 O12 -108.84(14) 4_666 .
N1 K2 K4 O8 129.5(3) . .
N2 K2 K4 O8 67.8(2) . .
Sn4 K2 K4 O8 -54.25(19) 4_666 .
Sn2 K2 K4 O8 -161.60(19) . .
Sn3 K2 K4 O8 160.78(19) . .
Sn7 K2 K4 O8 -4.74(18) 4_666 .
N1 K2 K4 Sn9 -88.0(2) . .
O8 K2 K4 Sn9 142.52(18) . .
N2 K2 K4 Sn9 -149.67(15) . .
Sn4 K2 K4 Sn9 88.28(9) 4_666 .
Sn2 K2 K4 Sn9 -19.08(3) . .
Sn3 K2 K4 Sn9 -56.70(3) . .
Sn7 K2 K4 Sn9 137.78(6) 4_666 .
N1 K2 K4 Sn3 -31.27(19) . .
O8 K2 K4 Sn3 -160.78(18) . .
N2 K2 K4 Sn3 -92.97(15) . .
Sn4 K2 K4 Sn3 144.97(10) 4_666 .
Sn2 K2 K4 Sn3 37.61(3) . .
Sn7 K2 K4 Sn3 -165.53(7) 4_666 .
O10 K4 O7 C15 -117.7(5) . .
O9 K4 O7 C15 -56.9(4) . .
O11 K4 O7 C15 177.8(4) . .
O12 K4 O7 C15 151.3(5) . .
O8 K4 O7 C15 -25.6(4) . .
Sn9 K4 O7 C15 40.8(5) . .
Sn3 K4 O7 C15 67.2(4) . .
K2 K4 O7 C15 13.9(4) . .
O10 K4 O7 C26 115.7(5) . .
O9 K4 O7 C26 176.5(5) . .
O11 K4 O7 C26 51.2(5) . .
O12 K4 O7 C26 24.7(5) . .
O8 K4 O7 C26 -152.1(5) . .
Sn9 K4 O7 C26 -85.7(5) . .
Sn3 K4 O7 C26 -59.3(5) . .
K2 K4 O7 C26 -112.7(5) . .
O7 K4 O8 C17 -141.2(6) . .
O10 K4 O8 C17 4.4(6) . .
O9 K4 O8 C17 3.5(5) . .
O11 K4 O8 C17 -66.5(8) . .
O12 K4 O8 C17 -144.3(5) . .
Sn9 K4 O8 C17 87.3(5) . .
Sn3 K4 O8 C17 134.1(5) . .
K2 K4 O8 C17 118.7(6) . .
O7 K4 O8 C16 -8.4(4) . .
O10 K4 O8 C16 137.2(4) . .
O9 K4 O8 C16 136.3(4) . .
O11 K4 O8 C16 66.3(6) . .
O12 K4 O8 C16 -11.5(4) . .
Sn9 K4 O8 C16 -140.0(4) . .
Sn3 K4 O8 C16 -93.1(4) . .
K2 K4 O8 C16 -108.6(4) . .
O7 K4 O8 K2 100.12(18) . .
O10 K4 O8 K2 -114.29(18) . .
O9 K4 O8 K2 -115.2(2) . .
O11 K4 O8 K2 174.8(4) . .
O12 K4 O8 K2 97.04(19) . .
Sn9 K4 O8 K2 -31.41(15) . .
Sn3 K4 O8 K2 15.40(15) . .
N1 K2 O8 C17 160.8(5) . .
N2 K2 O8 C17 119.2(5) . .
Sn4 K2 O8 C17 18.2(5) 4_666 .
Sn2 K2 O8 C17 -102.8(5) . .
Sn3 K2 O8 C17 -139.3(5) . .
Sn7 K2 O8 C17 51.3(5) 4_666 .
K4 K2 O8 C17 -124.4(5) . .
N1 K2 O8 C16 43.1(6) . .
N2 K2 O8 C16 1.4(5) . .
Sn4 K2 O8 C16 -99.5(5) 4_666 .
Sn2 K2 O8 C16 139.5(5) . .
Sn3 K2 O8 C16 103.0(5) . .
Sn7 K2 O8 C16 -66.4(5) 4_666 .
K4 K2 O8 C16 117.9(5) . .
N1 K2 O8 K4 -74.8(3) . .
N2 K2 O8 K4 -116.5(2) . .
Sn4 K2 O8 K4 142.58(13) 4_666 .
Sn2 K2 O8 K4 21.6(2) . .
Sn3 K2 O8 K4 -14.91(14) . .
Sn7 K2 O8 K4 175.66(16) 4_666 .
O7 K4 O9 C18 62.6(5) . .
O10 K4 O9 C18 -148.3(6) . .
O11 K4 O9 C18 -171.9(5) . .
O12 K4 O9 C18 124.3(6) . .
O8 K4 O9 C18 30.8(5) . .
Sn9 K4 O9 C18 -63.0(5) . .
Sn3 K4 O9 C18 -35.1(6) . .
K2 K4 O9 C18 -3.8(5) . .
O7 K4 O9 C19 -170.3(5) . .
O10 K4 O9 C19 -21.2(5) . .
O11 K4 O9 C19 -44.9(5) . .
O12 K4 O9 C19 -108.7(6) . .
O8 K4 O9 C19 157.8(6) . .
Sn9 K4 O9 C19 64.0(5) . .
Sn3 K4 O9 C19 92.0(5) . .
K2 K4 O9 C19 123.3(5) . .
O7 K4 O10 C20 61.2(7) . .
O9 K4 O10 C20 -13.1(5) . .
O11 K4 O10 C20 140.9(6) . .
O12 K4 O10 C20 135.7(5) . .
O8 K4 O10 C20 -14.0(6) . .
Sn9 K4 O10 C20 -101.3(5) . .
Sn3 K4 O10 C20 -124.8(5) . .
K2 K4 O10 C20 -57.6(6) . .
O7 K4 O10 C21 -83.1(6) . .
O9 K4 O10 C21 -157.4(5) . .
O11 K4 O10 C21 -3.4(5) . .
O12 K4 O10 C21 -8.6(5) . .
O8 K4 O10 C21 -158.3(5) . .
Sn9 K4 O10 C21 114.4(5) . .
Sn3 K4 O10 C21 90.9(5) . .
K2 K4 O10 C21 158.1(4) . .
O7 K4 O11 C23 -52.6(6) . .
O10 K4 O11 C23 159.8(6) . .
O9 K4 O11 C23 -176.3(6) . .
O12 K4 O11 C23 -25.7(5) . .
O8 K4 O11 C23 -116.8(6) . .
Sn9 K4 O11 C23 91.2(6) . .
Sn3 K4 O11 C23 41.2(6) . .
K2 K4 O11 C23 51.5(9) . .
O7 K4 O11 C22 -176.9(4) . .
O10 K4 O11 C22 35.6(4) . .
O9 K4 O11 C22 59.4(4) . .
O12 K4 O11 C22 -149.9(4) . .
O8 K4 O11 C22 119.0(5) . .
Sn9 K4 O11 C22 -33.1(4) . .
Sn3 K4 O11 C22 -83.1(4) . .
K2 K4 O11 C22 -72.7(6) . .
O7 K4 O12 C25 11.2(4) . .
O10 K4 O12 C25 -134.7(5) . .
O9 K4 O12 C25 -62.5(6) . .
O11 K4 O12 C25 -139.9(5) . .
O8 K4 O12 C25 14.2(5) . .
Sn9 K4 O12 C25 126.1(4) . .
Sn3 K4 O12 C25 100.3(5) . .
K2 K4 O12 C25 57.4(5) . .
O7 K4 O12 C24 141.8(6) . .
O10 K4 O12 C24 -4.1(6) . .
O9 K4 O12 C24 68.1(7) . .
O11 K4 O12 C24 -9.3(5) . .
O8 K4 O12 C24 144.8(5) . .
Sn9 K4 O12 C24 -103.3(5) . .
Sn3 K4 O12 C24 -129.2(5) . .
K2 K4 O12 C24 -172.0(5) . .
O7 K4 O12 K1 -99.7(2) . 1_455
O10 K4 O12 K1 114.4(2) . 1_455
O9 K4 O12 K1 -173.4(3) . 1_455
O11 K4 O12 K1 109.2(2) . 1_455
O8 K4 O12 K1 -96.6(2) . 1_455
Sn9 K4 O12 K1 15.2(3) . 1_455
Sn3 K4 O12 K1 -10.63(17) . 1_455
K2 K4 O12 K1 -53.5(2) . 1_455
C26 O7 C15 C16 -174.5(7) . .
K4 O7 C15 C16 58.3(7) . .
C17 O8 C16 C15 174.7(6) . .
K4 O8 C16 C15 40.3(7) . .
K2 O8 C16 C15 -71.4(6) . .
O7 C15 C16 O8 -66.5(8) . .
C16 O8 C17 C18 -167.6(7) . .
K4 O8 C17 C18 -34.5(9) . .
K2 O8 C17 C18 83.0(7) . .
C19 O9 C18 C17 170.2(6) . .
K4 O9 C18 C17 -63.3(7) . .
O8 C17 C18 O9 66.5(8) . .
C18 O9 C19 C20 179.4(6) . .
K4 O9 C19 C20 53.6(7) . .
C21 O10 C20 C19 -168.3(7) . .
K4 O10 C20 C19 44.3(8) . .
O9 C19 C20 O10 -65.4(8) . .
C20 O10 C21 C22 -174.2(7) . .
K4 O10 C21 C22 -27.8(8) . .
C23 O11 C22 C21 168.0(6) . .
K4 O11 C22 C21 -68.0(6) . .
O10 C21 C22 O11 64.6(8) . .
C22 O11 C23 C24 179.9(7) . .
K4 O11 C23 C24 59.2(8) . .
C25 O12 C24 C23 173.2(6) . .
K4 O12 C24 C23 41.5(7) . .
K1 O12 C24 C23 -83.7(6) 1_455 .
O11 C23 C24 O12 -67.4(8) . .
C24 O12 C25 C26 -177.1(6) . .
K4 O12 C25 C26 -44.0(7) . .
K1 O12 C25 C26 76.9(6) 1_455 .
C15 O7 C26 C25 173.2(7) . .
K4 O7 C26 C25 -58.9(7) . .
O12 C25 C26 O7 69.8(8) . .
